data_4079423
loop_
_publ_author_name
'Stennett, Tom E.'
'Haddow, Mairi F.'
'Wass, Duncan F.'

_publ_section_title
;
 Avoiding MAO: Alternative Activation Methods in Selective Ethylene
 Oligomerization
;
_journal_issue 19
_journal_name_full Organometallics
_journal_page_first 6960
_journal_paper_doi 10.1021/om300739m
_journal_volume 31
_journal_year 2012
_chemical_formula_moiety 'C50 H46 Cl2 Cr N2 P4, C50 H46 Cl2 Cr N2 P4, C16 Al F36 O4, C16 Al F36 O4'
_chemical_formula_sum 'C132 H92 Al2 Cl4 Cr2 F72 N4 O8 P8'
_chemical_formula_weight 3777.62
_chemical_name_systematic
; 
 ? 
;
_space_group_IT_number 2
_symmetry_cell_setting triclinic
_symmetry_space_group_name_Hall '-P 1'
_symmetry_space_group_name_H-M 'P -1'
_atom_sites_solution_hydrogens geom
_atom_sites_solution_primary direct
_atom_sites_solution_secondary difmap
_audit_creation_method SHELXL-97
_cell_angle_alpha 98.585(5)
_cell_angle_beta 106.028(5)
_cell_angle_gamma 116.800(3)
_cell_formula_units_Z 2
_cell_length_a 20.4859(14)
_cell_length_b 20.5346(13)
_cell_length_c 21.810(2)
_cell_measurement_reflns_used 4178
_cell_measurement_temperature 293(2)
_cell_measurement_theta_max 19.57
_cell_measurement_theta_min 2.25
_cell_volume 7459.4(11)
_computing_cell_refinement 'Apex II (Bruker, 2008)'
_computing_data_collection 'Apex II (Bruker, 2008)'
_computing_data_reduction 'SAINT V7.68A (Bruker, 2010)'
_computing_structure_refinement 'SHELXL-97 (Sheldrick, 2008)'
_computing_structure_solution 'SHELXS-97 (Sheldrick, 2008)'
_diffrn_ambient_temperature 293(2)
_diffrn_measured_fraction_theta_full 0.998
_diffrn_measured_fraction_theta_max 0.998
_diffrn_measurement_device_type 'Bruker Apex II kappa CCD area detector'
_diffrn_measurement_method 'phi and omega scans'
_diffrn_radiation_monochromator graphite
_diffrn_radiation_source 'fine-focus sealed tube'
_diffrn_radiation_type MoK\a
_diffrn_radiation_wavelength 0.71073
_diffrn_reflns_av_R_equivalents 0.1398
_diffrn_reflns_av_sigmaI/netI 0.1285
_diffrn_reflns_limit_h_max 22
_diffrn_reflns_limit_h_min -22
_diffrn_reflns_limit_k_max 19
_diffrn_reflns_limit_k_min -22
_diffrn_reflns_limit_l_max 24
_diffrn_reflns_limit_l_min -23
_diffrn_reflns_number 89764
_diffrn_reflns_theta_full 23.26
_diffrn_reflns_theta_max 23.26
_diffrn_reflns_theta_min 1.17
_exptl_absorpt_coefficient_mu 0.462
_exptl_absorpt_correction_T_max 0.7456
_exptl_absorpt_correction_T_min 0.6124
_exptl_absorpt_correction_type multi-scan
_exptl_absorpt_process_details SADABS-2008/1
_exptl_crystal_colour brown
_exptl_crystal_density_diffrn 1.682
_exptl_crystal_density_method 'not measured'
_exptl_crystal_description plate
_exptl_crystal_F_000 3772
_exptl_crystal_size_max 0.25
_exptl_crystal_size_mid 0.25
_exptl_crystal_size_min 0.1
_refine_diff_density_max 1.090
_refine_diff_density_min -0.628
_refine_diff_density_rms 0.094
_refine_ls_extinction_method none
_refine_ls_goodness_of_fit_ref 1.026
_refine_ls_hydrogen_treatment constr
_refine_ls_matrix_type full
_refine_ls_number_parameters 2366
_refine_ls_number_reflns 21393
_refine_ls_number_restraints 456
_refine_ls_restrained_S_all 1.024
_refine_ls_R_factor_all 0.1572
_refine_ls_R_factor_gt 0.0744
_refine_ls_shift/su_max 0.019
_refine_ls_shift/su_mean 0.000
_refine_ls_structure_factor_coef Fsqd
_refine_ls_weighting_details 'calc w=1/[\s^2^(Fo^2^)+(0.0615P)^2^+35.4901P] where P=(Fo^2^+2Fc^2^)/3'
_refine_ls_weighting_scheme calc
_refine_ls_wR_factor_gt 0.1617
_refine_ls_wR_factor_ref 0.1998
_reflns_number_gt 11451
_reflns_number_total 21393
_reflns_threshold_expression >2sigma(I)
_cod_data_source_file om300739m_si_001.cif
_cod_data_source_block ts78
_cod_original_cell_volume 7459.4(10)
_cod_original_sg_symbol_H-M P-1
_cod_database_code 4079423

loop_
_symmetry_equiv_pos_as_xyz
'x, y, z'
'-x, -y, -z'

loop_
_atom_site_label
_atom_site_type_symbol
_atom_site_fract_x
_atom_site_fract_y
_atom_site_fract_z
_atom_site_U_iso_or_equiv
_atom_site_adp_type
_atom_site_occupancy
_atom_site_symmetry_multiplicity
_atom_site_calc_flag
_atom_site_refinement_flags
_atom_site_disorder_assembly
_atom_site_disorder_group
Cr1 Cr 0.24946(8) 0.23524(7) 0.48888(7) 0.0288(3) Uani 1 1 d . . .
P1 P 0.30628(13) 0.15240(12) 0.47838(11) 0.0287(5) Uani 1 1 d . . .
P2 P 0.16811(13) 0.12477(12) 0.38340(12) 0.0295(5) Uani 1 1 d . . .
P3 P 0.34131(12) 0.34164(12) 0.59565(11) 0.0274(5) Uani 1 1 d . . .
P4 P 0.20601(12) 0.32996(12) 0.51050(11) 0.0278(5) Uani 1 1 d . . .
Cl1 Cl 0.31442(13) 0.30223(11) 0.42985(11) 0.0369(6) Uani 1 1 d . . .
Cl2 Cl 0.17887(12) 0.16330(12) 0.54196(11) 0.0359(5) Uani 1 1 d . . .
N1 N 0.2377(4) 0.1004(4) 0.3982(3) 0.0284(16) Uani 1 1 d . . .
N2 N 0.2798(4) 0.3764(3) 0.5884(3) 0.0266(16) Uani 1 1 d . . .
C1 C 0.2403(5) 0.0413(5) 0.3528(4) 0.039(2) Uani 1 1 d . . .
H1A H 0.2342 0.0004 0.3714 0.058 Uiso 1 1 calc R . .
H1B H 0.2903 0.0641 0.3480 0.058 Uiso 1 1 calc R . .
H1C H 0.1980 0.0211 0.3095 0.058 Uiso 1 1 calc R . .
C2 C 0.4045(5) 0.1874(5) 0.4782(4) 0.031(2) Uani 1 1 d . . .
C3 C 0.4322(5) 0.1379(5) 0.4644(4) 0.039(2) Uani 1 1 d . . .
H3 H 0.3990 0.0852 0.4546 0.047 Uiso 1 1 calc R . .
C4 C 0.5078(5) 0.1660(6) 0.4652(5) 0.044(2) Uani 1 1 d . . .
H4 H 0.5249 0.1326 0.4543 0.053 Uiso 1 1 calc R . .
C5 C 0.5574(5) 0.2448(6) 0.4824(5) 0.050(3) Uani 1 1 d . . .
H5 H 0.6088 0.2643 0.4840 0.059 Uiso 1 1 calc R . .
C6 C 0.5328(5) 0.2939(6) 0.4969(5) 0.047(3) Uani 1 1 d . . .
H6 H 0.5671 0.3466 0.5081 0.056 Uiso 1 1 calc R . .
C7 C 0.4566(5) 0.2663(5) 0.4953(4) 0.035(2) Uani 1 1 d . . .
H7 H 0.4402 0.3005 0.5056 0.042 Uiso 1 1 calc R . .
C8 C 0.2968(5) 0.0844(4) 0.5237(4) 0.029(2) Uani 1 1 d . . .
C9 C 0.2221(5) 0.0203(5) 0.5094(4) 0.037(2) Uani 1 1 d . . .
H9 H 0.1775 0.0124 0.4755 0.044 Uiso 1 1 calc R . .
C10 C 0.2139(6) -0.0315(5) 0.5452(5) 0.039(2) Uani 1 1 d . . .
H10 H 0.1641 -0.0743 0.5344 0.047 Uiso 1 1 calc R . .
C11 C 0.2792(6) -0.0199(5) 0.5968(5) 0.045(3) Uani 1 1 d . . .
H11 H 0.2739 -0.0549 0.6205 0.054 Uiso 1 1 calc R . .
C12 C 0.3539(6) 0.0457(6) 0.6129(5) 0.048(3) Uani 1 1 d . . .
H12 H 0.3980 0.0551 0.6484 0.058 Uiso 1 1 calc R . .
C13 C 0.3619(5) 0.0964(5) 0.5761(5) 0.042(2) Uani 1 1 d . . .
H13 H 0.4117 0.1390 0.5867 0.050 Uiso 1 1 calc R . .
C14 C 0.0742(5) 0.0449(5) 0.3742(4) 0.030(2) Uani 1 1 d . . .
C15 C 0.0226(5) 0.0597(5) 0.3951(4) 0.037(2) Uani 1 1 d . . .
H15 H 0.0364 0.1103 0.4128 0.044 Uiso 1 1 calc R . .
C16 C -0.0492(5) -0.0003(6) 0.3896(5) 0.047(3) Uani 1 1 d . . .
H16 H -0.0835 0.0102 0.4036 0.056 Uiso 1 1 calc R . .
C17 C -0.0697(5) -0.0751(6) 0.3635(4) 0.044(3) Uani 1 1 d . . .
H17 H -0.1179 -0.1151 0.3601 0.053 Uiso 1 1 calc R . .
C18 C -0.0192(5) -0.0918(5) 0.3423(5) 0.046(3) Uani 1 1 d . . .
H18 H -0.0334 -0.1426 0.3247 0.055 Uiso 1 1 calc R . .
C19 C 0.0517(5) -0.0323(5) 0.3476(4) 0.036(2) Uani 1 1 d . . .
H19 H 0.0856 -0.0432 0.3334 0.043 Uiso 1 1 calc R . .
C20 C 0.1498(5) 0.1320(5) 0.3003(4) 0.033(2) Uani 1 1 d . . .
C21 C 0.0735(5) 0.1133(5) 0.2573(5) 0.044(3) Uani 1 1 d . . .
H21 H 0.0321 0.0974 0.2722 0.053 Uiso 1 1 calc R . .
C22 C 0.0610(6) 0.1187(7) 0.1932(6) 0.064(3) Uani 1 1 d . . .
H22 H 0.0109 0.1063 0.1652 0.077 Uiso 1 1 calc R . .
C23 C 0.1216(6) 0.1423(7) 0.1699(6) 0.068(4) Uani 1 1 d . . .
H23 H 0.1121 0.1443 0.1262 0.082 Uiso 1 1 calc R . .
C24 C 0.1959(6) 0.1625(6) 0.2121(5) 0.055(3) Uani 1 1 d . . .
H24 H 0.2370 0.1788 0.1968 0.066 Uiso 1 1 calc R . .
C25 C 0.2110(5) 0.1592(5) 0.2767(5) 0.036(2) Uani 1 1 d . . .
H25 H 0.2623 0.1751 0.3050 0.043 Uiso 1 1 calc R . .
C26 C 0.2886(5) 0.4375(5) 0.6419(4) 0.033(2) Uani 1 1 d . . .
H26A H 0.2864 0.4209 0.6805 0.050 Uiso 1 1 calc R . .
H26B H 0.2463 0.4471 0.6254 0.050 Uiso 1 1 calc R . .
H26C H 0.3387 0.4838 0.6542 0.050 Uiso 1 1 calc R . .
C27 C 0.4372(5) 0.4205(5) 0.6050(4) 0.028(2) Uani 1 1 d . . .
C28 C 0.5036(5) 0.4161(5) 0.6324(4) 0.036(2) Uani 1 1 d . . .
H28 H 0.5000 0.3769 0.6505 0.043 Uiso 1 1 calc R . .
C29 C 0.5765(5) 0.4706(5) 0.6332(4) 0.038(2) Uani 1 1 d . . .
H29 H 0.6215 0.4677 0.6512 0.045 Uiso 1 1 calc R . .
C30 C 0.5808(6) 0.5287(5) 0.6069(5) 0.043(2) Uani 1 1 d . . .
H30 H 0.6293 0.5656 0.6080 0.051 Uiso 1 1 calc R . .
C31 C 0.5143(5) 0.5330(5) 0.5790(5) 0.039(2) Uani 1 1 d . . .
H31 H 0.5178 0.5723 0.5612 0.047 Uiso 1 1 calc R . .
C32 C 0.4418(5) 0.4778(5) 0.5778(5) 0.038(2) Uani 1 1 d . . .
H32 H 0.3964 0.4797 0.5584 0.045 Uiso 1 1 calc R . .
C33 C 0.3626(4) 0.3206(4) 0.6735(4) 0.0254(19) Uani 1 1 d . . .
C34 C 0.3484(5) 0.2472(5) 0.6721(4) 0.037(2) Uani 1 1 d . . .
H34 H 0.3258 0.2094 0.6308 0.044 Uiso 1 1 calc R . .
C35 C 0.3670(5) 0.2296(5) 0.7305(4) 0.040(2) Uani 1 1 d . . .
H35 H 0.3586 0.1806 0.7282 0.048 Uiso 1 1 calc R . .
C36 C 0.3979(5) 0.2834(5) 0.7921(4) 0.039(2) Uani 1 1 d . . .
H36 H 0.4092 0.2711 0.8316 0.047 Uiso 1 1 calc R . .
C37 C 0.4119(5) 0.3558(5) 0.7944(5) 0.044(3) Uani 1 1 d . . .
H37 H 0.4324 0.3925 0.8359 0.052 Uiso 1 1 calc R . .
C38 C 0.3962(5) 0.3758(5) 0.7366(4) 0.038(2) Uani 1 1 d . . .
H38 H 0.4081 0.4258 0.7397 0.045 Uiso 1 1 calc R . .
C39 C 0.2186(4) 0.3946(4) 0.4605(4) 0.028(2) Uani 1 1 d . . .
C40 C 0.2527(5) 0.4745(5) 0.4882(4) 0.032(2) Uani 1 1 d . . .
H40 H 0.2740 0.4974 0.5346 0.038 Uiso 1 1 calc R . .
C41 C 0.2544(5) 0.5185(5) 0.4460(5) 0.042(2) Uani 1 1 d . . .
H41 H 0.2781 0.5714 0.4646 0.050 Uiso 1 1 calc R . .
C42 C 0.2227(5) 0.4870(6) 0.3789(5) 0.046(3) Uani 1 1 d . . .
H42 H 0.2236 0.5179 0.3516 0.055 Uiso 1 1 calc R . .
C43 C 0.1884(5) 0.4080(6) 0.3499(5) 0.051(3) Uani 1 1 d . . .
H43 H 0.1663 0.3859 0.3033 0.061 Uiso 1 1 calc R . .
C44 C 0.1877(5) 0.3630(5) 0.3913(4) 0.036(2) Uani 1 1 d . . .
H44 H 0.1660 0.3105 0.3722 0.043 Uiso 1 1 calc R . .
C45 C 0.1166(5) 0.3150(5) 0.5232(4) 0.0267(19) Uani 1 1 d . . .
C46 C 0.0837(6) 0.3573(6) 0.5066(5) 0.054(3) Uani 1 1 d . . .
H46 H 0.1071 0.3948 0.4878 0.065 Uiso 1 1 calc R . .
C47 C 0.0155(6) 0.3464(7) 0.5170(6) 0.065(3) Uani 1 1 d . . .
H47 H -0.0061 0.3762 0.5052 0.078 Uiso 1 1 calc R . .
C48 C -0.0181(5) 0.2919(6) 0.5444(5) 0.049(3) Uani 1 1 d . . .
H48 H -0.0631 0.2842 0.5521 0.059 Uiso 1 1 calc R . .
C49 C 0.0136(6) 0.2480(7) 0.5608(6) 0.066(3) Uani 1 1 d . . .
H49 H -0.0108 0.2096 0.5786 0.080 Uiso 1 1 calc R . .
Cr2 Cr 0.28286(8) 0.25991(8) 0.00771(6) 0.0295(3) Uani 1 1 d . A .
P5 P 0.27625(13) 0.14801(13) -0.06100(10) 0.0278(5) Uani 1 1 d . . .
P6 P 0.16737(15) 0.19249(15) -0.10061(11) 0.0422(7) Uani 1 1 d . . .
P7 P 0.39451(13) 0.33626(12) 0.12014(10) 0.0259(5) Uani 1 1 d . . .
P8 P 0.27512(15) 0.36589(14) 0.06890(11) 0.0348(6) Uani 1 1 d . . .
Cl3 Cl 0.21841(12) 0.18147(12) 0.06032(10) 0.0369(6) Uani 1 1 d . . .
Cl4 Cl 0.35163(14) 0.33556(13) -0.04484(10) 0.0392(6) Uani 1 1 d . . .
N3 N 0.1951(4) 0.1314(4) -0.1250(3) 0.042(2) Uani 1 1 d . A .
N4 N 0.3597(4) 0.3948(4) 0.1347(3) 0.0295(17) Uani 1 1 d . A .
C50 C 0.0819(6) 0.2597(6) 0.5514(6) 0.060(3) Uani 1 1 d . . .
H50 H 0.1039 0.2305 0.5640 0.073 Uiso 1 1 calc R . .
C51 C 0.1518(6) 0.0678(6) -0.1913(5) 0.073(4) Uani 1 1 d . . .
H51A H 0.1092 0.0714 -0.2196 0.110 Uiso 1 1 calc R A .
H51B H 0.1307 0.0189 -0.1837 0.110 Uiso 1 1 calc R . .
H51C H 0.1880 0.0727 -0.2129 0.110 Uiso 1 1 calc R . .
C52 C 0.3529(5) 0.1562(4) -0.0909(4) 0.0244(19) Uani 1 1 d . . .
C53 C 0.3374(5) 0.0964(5) -0.1445(4) 0.035(2) Uani 1 1 d . . .
H53 H 0.2860 0.0544 -0.1680 0.042 Uiso 1 1 calc R . .
C54 C 0.3986(6) 0.1001(5) -0.1620(5) 0.040(2) Uani 1 1 d . . .
H54 H 0.3883 0.0613 -0.1980 0.048 Uiso 1 1 calc R . .
C55 C 0.4755(5) 0.1619(5) -0.1258(5) 0.042(2) Uani 1 1 d . . .
H55 H 0.5169 0.1645 -0.1372 0.050 Uiso 1 1 calc R . .
C56 C 0.4900(5) 0.2192(5) -0.0730(4) 0.040(2) Uani 1 1 d . . .
H56 H 0.5419 0.2597 -0.0482 0.048 Uiso 1 1 calc R . .
C57 C 0.4295(5) 0.2181(5) -0.0558(4) 0.037(2) Uani 1 1 d . . .
H57 H 0.4402 0.2585 -0.0212 0.044 Uiso 1 1 calc R . .
C58 C 0.2493(5) 0.0615(4) -0.0388(4) 0.029(2) Uani 1 1 d . . .
C59 C 0.1706(6) 0.0126(6) -0.0467(5) 0.054(3) Uani 1 1 d . . .
H59 H 0.1317 0.0241 -0.0642 0.065 Uiso 1 1 calc R . .
C60 C 0.1523(8) -0.0528(7) -0.0281(6) 0.079(4) Uani 1 1 d . . .
H60 H 0.0998 -0.0869 -0.0355 0.095 Uiso 1 1 calc R . .
C61 C 0.2089(9) -0.0689(6) 0.0009(6) 0.075(4) Uani 1 1 d . . .
H61 H 0.1949 -0.1131 0.0135 0.090 Uiso 1 1 calc R . .
C62 C 0.2878(7) -0.0190(5) 0.0117(5) 0.051(3) Uani 1 1 d . . .
H62 H 0.3268 -0.0293 0.0323 0.061 Uiso 1 1 calc R . .
C63 C 0.3079(6) 0.0457(5) -0.0082(4) 0.035(2) Uani 1 1 d . . .
H63 H 0.3604 0.0789 -0.0014 0.042 Uiso 1 1 calc R . .
C64 C 0.1604(4) 0.2393(4) -0.1641(4) 0.030(2) Uani 1 1 d . A .
C65 C 0.1155(5) 0.2732(5) -0.1708(5) 0.048(3) Uani 1 1 d . . .
H65 H 0.0874 0.2710 -0.1434 0.057 Uiso 1 1 calc R A .
C66 C 0.1122(6) 0.3106(6) -0.2183(6) 0.059(3) Uani 1 1 d . A .
H66 H 0.0816 0.3334 -0.2227 0.070 Uiso 1 1 calc R . .
C67 C 0.1535(5) 0.3145(5) -0.2589(5) 0.048(3) Uani 1 1 d . . .
H67 H 0.1501 0.3386 -0.2915 0.057 Uiso 1 1 calc R A .
C68 C 0.1988(5) 0.2829(5) -0.2509(5) 0.044(2) Uani 1 1 d . A .
H68 H 0.2275 0.2863 -0.2779 0.053 Uiso 1 1 calc R . .
C69 C 0.2039(6) 0.2458(6) -0.2041(5) 0.049(3) Uani 1 1 d . . .
H69 H 0.2363 0.2250 -0.1992 0.058 Uiso 1 1 calc R A .
C70A C 0.0532(5) 0.1211(7) -0.1121(7) 0.022(6) Uani 0.507(9) 1 d PG A 1
C71A C -0.0089(7) 0.1117(7) -0.1663(6) 0.031(5) Uani 0.507(9) 1 d PG A 1
H71A H 0.0017 0.1359 -0.1981 0.037 Uiso 0.507(9) 1 calc PR A 1
C72A C -0.0869(6) 0.0663(7) -0.1728(5) 0.035(6) Uani 0.507(9) 1 d PG A 1
H72A H -0.1284 0.0600 -0.2091 0.042 Uiso 0.507(9) 1 calc PR A 1
C73A C -0.1028(5) 0.0302(6) -0.1252(6) 0.036(5) Uani 0.507(9) 1 d PG A 1
H73A H -0.1549 -0.0002 -0.1296 0.043 Uiso 0.507(9) 1 calc PR A 1
C74A C -0.0407(7) 0.0395(7) -0.0711(5) 0.044(5) Uani 0.507(9) 1 d PG A 1
H74A H -0.0513 0.0154 -0.0392 0.053 Uiso 0.507(9) 1 calc PR A 1
C75A C 0.0373(6) 0.0850(7) -0.0645(5) 0.042(5) Uani 0.507(9) 1 d PG A 1
H75A H 0.0788 0.0912 -0.0283 0.051 Uiso 0.507(9) 1 calc PR A 1
C76 C 0.3945(5) 0.4604(5) 0.1968(4) 0.038(2) Uani 1 1 d . . .
H76A H 0.3623 0.4461 0.2227 0.057 Uiso 1 1 calc R A .
H76B H 0.3963 0.5041 0.1847 0.057 Uiso 1 1 calc R . .
H76C H 0.4473 0.4733 0.2231 0.057 Uiso 1 1 calc R . .
C70B C 0.0770(6) 0.1550(7) -0.1004(6) 0.020(6) Uani 0.493(9) 1 d PG A 2
C71B C 0.0646(5) 0.1870(5) -0.0472(5) 0.025(4) Uani 0.493(9) 1 d PG A 2
H71B H 0.1068 0.2304 -0.0121 0.030 Uiso 0.493(9) 1 calc PR A 2
C72B C -0.0111(6) 0.1541(6) -0.0463(5) 0.033(5) Uani 0.493(9) 1 d PG A 2
H72B H -0.0194 0.1755 -0.0107 0.040 Uiso 0.493(9) 1 calc PR A 2
C73B C -0.0743(5) 0.0892(7) -0.0988(6) 0.042(5) Uani 0.493(9) 1 d PG A 2
H73B H -0.1249 0.0672 -0.0982 0.050 Uiso 0.493(9) 1 calc PR A 2
C74B C -0.0619(6) 0.0572(7) -0.1521(6) 0.043(7) Uani 0.493(9) 1 d PG A 2
H74B H -0.1042 0.0138 -0.1872 0.051 Uiso 0.493(9) 1 calc PR A 2
C75B C 0.0138(7) 0.0901(7) -0.1529(6) 0.042(7) Uani 0.493(9) 1 d PG A 2
H75B H 0.0221 0.0688 -0.1885 0.051 Uiso 0.493(9) 1 calc PR A 2
C77 C 0.4985(5) 0.3988(4) 0.1368(4) 0.0254(19) Uani 1 1 d . A .
C78 C 0.5584(5) 0.3979(5) 0.1850(4) 0.040(2) Uani 1 1 d . . .
H78 H 0.5456 0.3649 0.2103 0.048 Uiso 1 1 calc R A .
C79 C 0.6380(5) 0.4464(5) 0.1957(5) 0.042(2) Uani 1 1 d . A .
H79 H 0.6777 0.4457 0.2285 0.050 Uiso 1 1 calc R . .
C80 C 0.6577(5) 0.4941(5) 0.1590(5) 0.040(2) Uani 1 1 d . . .
H80 H 0.7107 0.5257 0.1664 0.049 Uiso 1 1 calc R A .
C81 C 0.5999(5) 0.4962(5) 0.1107(5) 0.039(2) Uani 1 1 d . A .
H81 H 0.6136 0.5291 0.0854 0.047 Uiso 1 1 calc R . .
C82 C 0.5210(5) 0.4488(5) 0.1001(5) 0.038(2) Uani 1 1 d . . .
H82 H 0.4820 0.4504 0.0674 0.046 Uiso 1 1 calc R A .
C83 C 0.3988(5) 0.2893(4) 0.1835(4) 0.029(2) Uani 1 1 d . A .
C84 C 0.4023(5) 0.2227(5) 0.1663(4) 0.030(2) Uani 1 1 d . . .
H84 H 0.3967 0.2024 0.1229 0.036 Uiso 1 1 calc R A .
C85 C 0.4139(5) 0.1871(6) 0.2138(5) 0.046(3) Uani 1 1 d . A .
H85 H 0.4181 0.1441 0.2026 0.056 Uiso 1 1 calc R . .
C86 C 0.4193(5) 0.2151(6) 0.2773(5) 0.047(3) Uani 1 1 d . . .
H86 H 0.4266 0.1906 0.3089 0.056 Uiso 1 1 calc R A .
C87 C 0.4140(5) 0.2788(5) 0.2940(4) 0.040(2) Uani 1 1 d . A .
H87 H 0.4168 0.2970 0.3369 0.048 Uiso 1 1 calc R . .
C88 C 0.4046(5) 0.3162(5) 0.2482(4) 0.032(2) Uani 1 1 d . . .
H88 H 0.4021 0.3601 0.2606 0.038 Uiso 1 1 calc R A .
C89 C 0.2897(6) 0.4457(5) 0.0367(4) 0.040(2) Uani 1 1 d . A .
C90 C 0.3634(7) 0.5091(7) 0.0543(6) 0.067(3) Uani 1 1 d . . .
H90 H 0.4080 0.5133 0.0850 0.080 Uiso 1 1 calc R A .
C91 C 0.3709(7) 0.5662(7) 0.0263(6) 0.071(4) Uani 1 1 d . A .
H91 H 0.4211 0.6081 0.0366 0.085 Uiso 1 1 calc R . .
C92 C 0.3055(8) 0.5622(7) -0.0165(5) 0.067(3) Uani 1 1 d . . .
H92 H 0.3111 0.6028 -0.0330 0.081 Uiso 1 1 calc R A .
C93 C 0.2323(9) 0.4991(6) -0.0351(7) 0.119(7) Uani 1 1 d . A .
H93 H 0.1874 0.4955 -0.0647 0.143 Uiso 1 1 calc R . .
C95A C 0.2105(7) 0.3634(7) 0.1069(6) 0.028(6) Uani 0.500(9) 1 d PG A 1
C96A C 0.2012(7) 0.3211(6) 0.1513(6) 0.028(4) Uani 0.500(9) 1 d PG A 1
H96A H 0.2345 0.3020 0.1643 0.034 Uiso 0.500(9) 1 calc PR A 1
C97A C 0.1423(8) 0.3074(7) 0.1762(6) 0.052(6) Uani 0.500(9) 1 d PG A 1
H97A H 0.1362 0.2791 0.2059 0.063 Uiso 0.500(9) 1 calc PR A 1
C98A C 0.0927(7) 0.3359(8) 0.1567(7) 0.039(7) Uani 0.500(9) 1 d PG A 1
H98A H 0.0533 0.3267 0.1734 0.047 Uiso 0.500(9) 1 calc PR A 1
C99A C 0.1019(7) 0.3782(8) 0.1123(7) 0.046(6) Uani 0.500(9) 1 d PG A 1
H99A H 0.0687 0.3973 0.0993 0.055 Uiso 0.500(9) 1 calc PR A 1
C100 C 0.1608(7) 0.3919(7) 0.0874(6) 0.030(5) Uani 0.500(9) 1 d PG A 1
H100 H 0.1670 0.4202 0.0577 0.036 Uiso 0.500(9) 1 calc PR A 1
C94 C 0.2265(8) 0.4399(6) -0.0084(6) 0.116(6) Uani 1 1 d . . .
H94 H 0.1772 0.3952 -0.0225 0.139 Uiso 1 1 calc R A .
C95B C 0.1859(6) 0.3422(7) 0.0952(6) 0.020(6) Uani 0.500(9) 1 d PG A 2
C96B C 0.1173(7) 0.2698(6) 0.0691(6) 0.048(6) Uani 0.500(9) 1 d PG A 2
H96B H 0.1140 0.2296 0.0396 0.057 Uiso 0.500(9) 1 calc PR A 2
C97B C 0.0537(6) 0.2573(6) 0.0871(7) 0.064(7) Uani 0.500(9) 1 d PG A 2
H97B H 0.0078 0.2088 0.0696 0.077 Uiso 0.500(9) 1 calc PR A 2
C98B C 0.0586(6) 0.3173(8) 0.1312(7) 0.047(8) Uani 0.500(9) 1 d PG A 2
H98B H 0.0160 0.3089 0.1432 0.057 Uiso 0.500(9) 1 calc PR A 2
C99B C 0.1272(7) 0.3897(7) 0.1573(7) 0.044(6) Uani 0.500(9) 1 d PG A 2
H99B H 0.1305 0.4298 0.1868 0.052 Uiso 0.500(9) 1 calc PR A 2
C200 C 0.1909(6) 0.4022(5) 0.1393(6) 0.040(5) Uani 0.500(9) 1 d PG A 2
H200 H 0.2368 0.4506 0.1567 0.048 Uiso 0.500(9) 1 calc PR A 2
Al1 Al 0.26077(13) 0.77633(13) 0.23686(11) 0.0228(6) Uani 1 1 d . . .
O1 O 0.1672(3) 0.7386(3) 0.1784(3) 0.0426(16) Uani 1 1 d . B .
O2 O 0.3331(3) 0.8555(3) 0.2275(3) 0.0266(13) Uani 1 1 d . . .
O3 O 0.2858(3) 0.7079(3) 0.2301(3) 0.0309(14) Uani 1 1 d . B .
O4 O 0.2614(3) 0.8069(3) 0.3160(3) 0.0373(15) Uani 1 1 d . . .
C101 C 0.1120(5) 0.6897(5) 0.1170(4) 0.047(2) Uani 1 1 d DU . .
C102 C 0.0972(9) 0.6054(9) 0.1147(8) 0.044(6) Uani 0.506(7) 1 d PDU B 1
C103 C 0.0318(8) 0.6783(10) 0.1173(7) 0.032(4) Uani 0.506(7) 1 d PDU B 1
C104 C 0.1282(12) 0.7028(11) 0.0550(9) 0.043(5) Uani 0.506(7) 1 d PDU B 1
C202 C 0.0557(10) 0.6115(9) 0.1162(9) 0.071(6) Uani 0.494(7) 1 d PDU B 2
C203 C 0.0665(9) 0.7326(9) 0.0898(9) 0.064(5) Uani 0.494(7) 1 d PDU B 2
C204 C 0.1525(12) 0.6911(12) 0.0662(9) 0.055(6) Uani 0.494(7) 1 d PDU B 2
C105 C 0.3657(5) 0.9306(5) 0.2350(5) 0.039(2) Uani 1 1 d U . .
C106 C 0.4150(6) 0.9503(6) 0.1904(6) 0.052(3) Uani 1 1 d U . .
C107 C 0.4214(7) 0.9795(6) 0.3096(6) 0.061(3) Uani 1 1 d U . .
C108 C 0.3025(6) 0.9525(6) 0.2136(7) 0.058(3) Uani 1 1 d U . .
C109 C 0.3424(5) 0.6887(4) 0.2401(4) 0.0298(19) Uani 1 1 d DU . .
C110 C 0.3973(10) 0.7249(9) 0.2041(8) 0.045(4) Uani 0.506(7) 1 d PDU B 1
C111 C 0.3850(9) 0.7125(9) 0.3175(7) 0.041(3) Uani 0.506(7) 1 d PDU B 1
C112 C 0.2945(11) 0.5985(8) 0.2104(9) 0.047(5) Uani 0.506(7) 1 d PDU B 1
C210 C 0.4286(7) 0.7582(8) 0.2877(7) 0.025(4) Uani 0.494(7) 1 d PDU B 2
C211 C 0.3255(10) 0.6222(8) 0.2700(9) 0.028(4) Uani 0.494(7) 1 d PDU B 2
C212 C 0.3506(11) 0.6665(9) 0.1719(8) 0.041(3) Uani 0.494(7) 1 d PDU B 2
C113 C 0.2244(6) 0.7926(5) 0.3582(4) 0.038(2) Uani 1 1 d U . .
C114 C 0.2059(7) 0.7125(6) 0.3682(5) 0.055(3) Uani 1 1 d U . .
C115 C 0.1475(6) 0.7933(6) 0.3340(5) 0.047(2) Uani 1 1 d U . .
C116 C 0.2836(7) 0.8572(6) 0.4283(5) 0.052(3) Uani 1 1 d U . .
F1A F 0.1485(5) 0.5897(5) 0.0975(5) 0.034(3) Uani 0.506(7) 1 d PDU B 1
F2A F 0.1007(18) 0.5872(17) 0.1723(9) 0.057(7) Uani 0.506(7) 1 d PDU B 1
F3A F 0.0264(11) 0.5440(9) 0.0704(8) 0.043(4) Uani 0.506(7) 1 d PDU B 1
F4A F -0.0041(14) 0.6374(14) 0.1544(12) 0.044(5) Uani 0.506(7) 1 d PDU B 1
F5A F 0.036(2) 0.7476(17) 0.1336(16) 0.047(7) Uani 0.506(7) 1 d PDU B 1
F6A F -0.0252(7) 0.6452(8) 0.0542(6) 0.054(4) Uani 0.506(7) 1 d PDU B 1
F7A F 0.1237(8) 0.7634(8) 0.0543(7) 0.053(4) Uani 0.506(7) 1 d PDU B 1
F8A F 0.083(2) 0.646(2) -0.0021(12) 0.065(9) Uani 0.506(7) 1 d PDU B 1
F9A F 0.2041(14) 0.7278(19) 0.073(3) 0.071(8) Uani 0.506(7) 1 d PDU B 1
F1B F 0.1017(17) 0.5908(15) 0.1532(13) 0.065(7) Uani 0.494(7) 1 d PDU B 2
F2B F 0.0132(13) 0.5635(11) 0.0528(9) 0.061(6) Uani 0.494(7) 1 d PDU B 2
F3B F 0.0091(15) 0.6250(15) 0.1422(14) 0.060(6) Uani 0.494(7) 1 d PDU B 2
F4B F 0.058(2) 0.7613(18) 0.1457(17) 0.055(9) Uani 0.494(7) 1 d PDU B 2
F5B F -0.0062(8) 0.6830(10) 0.0376(8) 0.081(5) Uani 0.494(7) 1 d PDU B 2
F6B F 0.1042(9) 0.7936(9) 0.0672(8) 0.075(5) Uani 0.494(7) 1 d PDU B 2
F7B F 0.2188(12) 0.7544(18) 0.076(2) 0.063(9) Uani 0.494(7) 1 d PDU B 2
F8B F 0.101(2) 0.668(2) 0.0040(13) 0.068(11) Uani 0.494(7) 1 d PDU B 2
F9B F 0.1727(9) 0.6373(10) 0.0694(8) 0.095(6) Uani 0.494(7) 1 d PDU B 2
F10 F 0.3764(3) 0.8986(3) 0.1308(3) 0.0552(15) Uani 1 1 d . . .
F11 F 0.4336(4) 1.0184(3) 0.1823(4) 0.086(2) Uani 1 1 d . . .
F12 F 0.4832(3) 0.9524(3) 0.2193(3) 0.0582(16) Uani 1 1 d . . .
F13 F 0.4632(3) 0.9494(4) 0.3363(3) 0.0725(19) Uani 1 1 d . . .
F14 F 0.3795(3) 0.9809(3) 0.3471(3) 0.0665(18) Uani 1 1 d . . .
F15 F 0.4721(4) 1.0518(3) 0.3166(4) 0.097(3) Uani 1 1 d . . .
F16 F 0.2452(3) 0.9174(3) 0.2369(3) 0.0551(15) Uani 1 1 d . . .
F17 F 0.2650(4) 0.9278(5) 0.1464(4) 0.087(2) Uani 1 1 d . . .
F18 F 0.3289(4) 1.0271(4) 0.2357(4) 0.096(3) Uani 1 1 d . . .
F19A F 0.4329(17) 0.687(2) 0.195(2) 0.056(9) Uani 0.506(7) 1 d PDU B 1
F20A F 0.356(2) 0.7177(19) 0.1422(14) 0.055(10) Uani 0.506(7) 1 d PDU B 1
F21A F 0.4530(19) 0.7960(10) 0.2434(13) 0.032(5) Uani 0.506(7) 1 d PDU B 1
F22A F 0.4553(10) 0.7168(11) 0.3308(9) 0.054(5) Uani 0.506(7) 1 d PDU B 1
F23A F 0.343(3) 0.662(2) 0.3433(12) 0.047(8) Uani 0.506(7) 1 d PDU B 1
F24A F 0.4016(12) 0.7829(10) 0.3477(12) 0.036(5) Uani 0.506(7) 1 d PDU B 1
F25A F 0.3395(16) 0.5694(15) 0.2357(15) 0.063(8) Uani 0.506(7) 1 d PDU B 1
F26A F 0.276(2) 0.5757(12) 0.1432(10) 0.054(7) Uani 0.506(7) 1 d PDU B 1
F27A F 0.2295(16) 0.566(2) 0.226(2) 0.056(11) Uani 0.506(7) 1 d PDU B 1
F19B F 0.4802(9) 0.7364(11) 0.3120(9) 0.047(4) Uani 0.494(7) 1 d PDU B 2
F20B F 0.4268(13) 0.7967(12) 0.3406(13) 0.040(5) Uani 0.494(7) 1 d PDU B 2
F21B F 0.462(2) 0.8130(11) 0.2621(14) 0.035(6) Uani 0.494(7) 1 d PDU B 2
F22B F 0.3652(14) 0.5880(15) 0.2589(14) 0.046(6) Uani 0.494(7) 1 d PDU B 2
F23B F 0.2476(15) 0.570(3) 0.2395(19) 0.037(7) Uani 0.494(7) 1 d PDU B 2
F24B F 0.343(3) 0.644(2) 0.3358(14) 0.054(10) Uani 0.494(7) 1 d PDU B 2
F25B F 0.4166(19) 0.664(2) 0.178(2) 0.051(8) Uani 0.494(7) 1 d PDU B 2
F26B F 0.2864(19) 0.5965(11) 0.1334(10) 0.037(5) Uani 0.494(7) 1 d PDU B 2
F27B F 0.347(2) 0.7168(16) 0.1395(14) 0.044(9) Uani 0.494(7) 1 d PDU B 2
F28 F 0.1770(3) 0.6603(3) 0.3104(3) 0.0585(16) Uani 1 1 d . . .
F29 F 0.2721(4) 0.7170(3) 0.4074(3) 0.0750(19) Uani 1 1 d . . .
F30 F 0.1540(4) 0.6886(3) 0.3976(3) 0.084(2) Uani 1 1 d . . .
F31 F 0.0881(3) 0.7267(3) 0.2873(3) 0.0678(18) Uani 1 1 d . . .
F32 F 0.1546(3) 0.8478(3) 0.3048(3) 0.0477(14) Uani 1 1 d . . .
F33 F 0.1240(4) 0.8066(3) 0.3836(3) 0.0735(19) Uani 1 1 d . . .
F34 F 0.2848(3) 0.9222(3) 0.4248(2) 0.0500(14) Uani 1 1 d . . .
F35 F 0.3555(4) 0.8708(3) 0.4440(3) 0.0759(19) Uani 1 1 d . . .
F36 F 0.2606(5) 0.8398(4) 0.4781(3) 0.088(2) Uani 1 1 d . . .
Al2 Al 0.78570(14) 0.27387(13) 0.24163(12) 0.0254(6) Uani 1 1 d . . .
O5 O 0.8642(4) 0.3577(3) 0.2466(3) 0.062(2) Uani 1 1 d . . .
O6 O 0.7395(4) 0.2880(4) 0.2927(3) 0.0479(17) Uani 1 1 d . . .
O7 O 0.7182(3) 0.2288(4) 0.1604(3) 0.0525(18) Uani 1 1 d . . .
O8 O 0.8221(4) 0.2181(4) 0.2666(3) 0.0521(18) Uani 1 1 d . . .
C117 C 0.8968(5) 0.4205(5) 0.2307(5) 0.047(3) Uani 1 1 d . . .
C118 C 0.8874(8) 0.4020(8) 0.1562(7) 0.088(5) Uani 1 1 d . . .
C119 C 0.9865(10) 0.4672(10) 0.2736(8) 0.111(6) Uani 1 1 d . . .
C120 C 0.8599(11) 0.4727(10) 0.2466(13) 0.134(8) Uani 1 1 d . . .
C121 C 0.7361(5) 0.3012(5) 0.3536(4) 0.036(2) Uani 1 1 d . . .
C122 C 0.8122(8) 0.3829(12) 0.4040(8) 0.126(7) Uani 1 1 d . . .
C124 C 0.7297(13) 0.2386(10) 0.3817(8) 0.124(7) Uani 1 1 d . . .
C223 C 0.6696(7) 0.3171(8) 0.3466(5) 0.068(4) Uani 1 1 d . . .
C125 C 0.6424(5) 0.1805(5) 0.1143(4) 0.030(2) Uani 1 1 d . . .
C126 C 0.5885(7) 0.2112(6) 0.1229(5) 0.058(3) Uani 1 1 d . . .
C127 C 0.6085(6) 0.0995(6) 0.1198(5) 0.054(3) Uani 1 1 d . . .
C128 C 0.6465(6) 0.1785(5) 0.0442(5) 0.043(2) Uani 1 1 d . . .
C129 C 0.8693(4) 0.1898(4) 0.2673(4) 0.027(2) Uani 1 1 d . . .
C130 C 0.8586(6) 0.1543(6) 0.1950(5) 0.045(2) Uani 1 1 d . . .
C131 C 0.8471(7) 0.1280(6) 0.3014(5) 0.052(3) Uani 1 1 d . . .
C132 C 0.9574(7) 0.2534(8) 0.3081(7) 0.078(4) Uani 1 1 d . . .
F37 F 0.8133(5) 0.3798(6) 0.1166(5) 0.161(5) Uani 1 1 d . . .
F38 F 0.8926(7) 0.3432(5) 0.1370(4) 0.149(4) Uani 1 1 d . . .
F39 F 0.9305(5) 0.4580(4) 0.1381(4) 0.120(3) Uani 1 1 d . . .
F40 F 1.0268(5) 0.4461(8) 0.2505(6) 0.166(5) Uani 1 1 d . . .
F41 F 1.0138(5) 0.5437(5) 0.2689(5) 0.148(4) Uani 1 1 d . . .
F42 F 1.0013(5) 0.4673(6) 0.3329(5) 0.145(4) Uani 1 1 d . . .
F43 F 0.7803(6) 0.4192(7) 0.2191(9) 0.218(7) Uani 1 1 d . . .
F44 F 0.8967(12) 0.5077(7) 0.3108(7) 0.218(8) Uani 1 1 d . . .
F45 F 0.8687(7) 0.5179(5) 0.2100(6) 0.165(4) Uani 1 1 d . . .
F46 F 0.8744(4) 0.3847(4) 0.3982(3) 0.094(2) Uani 1 1 d . . .
F47 F 0.7982(7) 0.4382(5) 0.3867(5) 0.136(4) Uani 1 1 d . . .
F48 F 0.8182(4) 0.3817(5) 0.4672(3) 0.122(3) Uani 1 1 d . . .
F49 F 0.6511(4) 0.3448(4) 0.3015(3) 0.0650(17) Uani 1 1 d . . .
F50 F 0.6649(3) 0.3439(3) 0.4029(3) 0.0533(14) Uani 1 1 d . . .
F51 F 0.5967(4) 0.2322(5) 0.3179(4) 0.108(3) Uani 1 1 d . . .
F52 F 0.8072(4) 0.2503(5) 0.4117(3) 0.089(2) Uani 1 1 d . . .
F53 F 0.6824(4) 0.1677(4) 0.3331(4) 0.082(2) Uani 1 1 d . . .
F54 F 0.6951(6) 0.2326(5) 0.4270(4) 0.126(3) Uani 1 1 d . . .
F55 F 0.6252(5) 0.2869(4) 0.1362(4) 0.099(2) Uani 1 1 d . . .
F56 F 0.5683(3) 0.1966(4) 0.1747(3) 0.0731(19) Uani 1 1 d . . .
F57 F 0.5213(4) 0.1812(4) 0.0700(3) 0.0743(19) Uani 1 1 d . . .
F58 F 0.6252(3) 0.1016(4) 0.1835(3) 0.0691(18) Uani 1 1 d . . .
F59 F 0.6390(4) 0.0625(3) 0.0935(3) 0.0759(19) Uani 1 1 d . . .
F60 F 0.5293(3) 0.0560(3) 0.0868(3) 0.0737(19) Uani 1 1 d . . .
F61 F 0.7056(3) 0.1718(3) 0.0397(3) 0.0507(14) Uani 1 1 d . . .
F62 F 0.5792(3) 0.1200(3) -0.0053(3) 0.0647(17) Uani 1 1 d . . .
F63 F 0.6556(3) 0.2427(3) 0.0312(3) 0.0654(17) Uani 1 1 d . . .
F64 F 0.9171(4) 0.1425(4) 0.1945(3) 0.083(2) Uani 1 1 d . . .
F65 F 0.7907(3) 0.0875(3) 0.1639(3) 0.0618(17) Uani 1 1 d . . .
F66 F 0.8579(3) 0.1993(3) 0.1582(3) 0.0560(15) Uani 1 1 d . . .
F67 F 0.8729(3) 0.1597(3) 0.3683(3) 0.0592(16) Uani 1 1 d . . .
F68 F 0.8804(5) 0.0845(4) 0.2911(3) 0.088(2) Uani 1 1 d . . .
F69 F 0.7716(4) 0.0800(4) 0.2789(3) 0.088(2) Uani 1 1 d . . .
F70 F 1.0035(4) 0.2273(5) 0.3310(4) 0.107(3) Uani 1 1 d . . .
F71 F 0.9860(3) 0.2956(4) 0.2692(4) 0.103(3) Uani 1 1 d . . .
F72 F 0.9641(4) 0.3024(4) 0.3601(3) 0.095(2) Uani 1 1 d . . .

loop_
_atom_site_aniso_label
_atom_site_aniso_U_11
_atom_site_aniso_U_22
_atom_site_aniso_U_33
_atom_site_aniso_U_23
_atom_site_aniso_U_13
_atom_site_aniso_U_12
Cr1 0.0297(8) 0.0209(7) 0.0432(8) 0.0136(6) 0.0268(7) 0.0106(6)
P1 0.0288(13) 0.0231(12) 0.0391(13) 0.0110(10) 0.0222(11) 0.0118(10)
P2 0.0272(12) 0.0256(12) 0.0442(14) 0.0173(11) 0.0243(11) 0.0124(11)
P3 0.0250(12) 0.0240(12) 0.0385(13) 0.0141(10) 0.0207(11) 0.0108(10)
P4 0.0254(12) 0.0263(12) 0.0304(12) 0.0095(10) 0.0159(11) 0.0093(10)
Cl1 0.0412(13) 0.0241(11) 0.0566(14) 0.0185(11) 0.0380(12) 0.0132(10)
Cl2 0.0391(13) 0.0291(12) 0.0508(14) 0.0209(11) 0.0338(12) 0.0146(11)
N1 0.032(4) 0.026(4) 0.035(4) 0.016(3) 0.021(3) 0.016(3)
N2 0.022(4) 0.025(4) 0.031(4) 0.007(3) 0.009(3) 0.011(3)
C1 0.042(6) 0.036(5) 0.047(6) 0.011(4) 0.028(5) 0.021(5)
C2 0.031(5) 0.025(5) 0.041(5) 0.012(4) 0.030(4) 0.009(4)
C3 0.033(5) 0.035(5) 0.049(6) 0.005(4) 0.023(5) 0.015(5)
C4 0.032(6) 0.050(7) 0.051(6) 0.007(5) 0.025(5) 0.019(5)
C5 0.028(6) 0.074(8) 0.049(6) 0.020(6) 0.025(5) 0.023(6)
C6 0.031(6) 0.042(6) 0.058(7) 0.015(5) 0.024(5) 0.009(5)
C7 0.037(5) 0.026(5) 0.048(6) 0.013(4) 0.029(5) 0.013(4)
C8 0.036(5) 0.027(5) 0.028(5) 0.007(4) 0.014(4) 0.019(4)
C9 0.031(5) 0.035(5) 0.036(5) 0.009(4) 0.015(4) 0.010(5)
C10 0.041(6) 0.030(5) 0.052(6) 0.019(5) 0.026(5) 0.017(5)
C11 0.069(7) 0.044(6) 0.055(6) 0.033(5) 0.046(6) 0.037(6)
C12 0.051(7) 0.055(7) 0.050(6) 0.026(6) 0.026(5) 0.030(6)
C13 0.039(6) 0.032(5) 0.052(6) 0.014(5) 0.025(5) 0.013(5)
C14 0.026(5) 0.038(5) 0.036(5) 0.023(4) 0.020(4) 0.016(4)
C15 0.034(5) 0.035(5) 0.041(5) 0.017(4) 0.022(5) 0.012(5)
C16 0.037(6) 0.058(7) 0.044(6) 0.016(5) 0.024(5) 0.018(5)
C17 0.036(6) 0.053(7) 0.032(5) 0.022(5) 0.015(5) 0.011(5)
C18 0.040(6) 0.029(5) 0.052(6) 0.009(5) 0.018(5) 0.008(5)
C19 0.031(5) 0.027(5) 0.047(6) 0.017(4) 0.020(5) 0.009(4)
C20 0.031(5) 0.030(5) 0.052(6) 0.020(4) 0.029(5) 0.017(4)
C21 0.028(5) 0.056(6) 0.070(7) 0.041(6) 0.031(5) 0.026(5)
C22 0.045(7) 0.102(9) 0.075(8) 0.063(7) 0.034(6) 0.044(7)
C23 0.047(7) 0.113(10) 0.083(8) 0.079(8) 0.043(7) 0.047(7)
C24 0.036(6) 0.084(8) 0.073(8) 0.057(7) 0.039(6) 0.033(6)
C25 0.025(5) 0.044(6) 0.055(6) 0.033(5) 0.024(5) 0.020(5)
C26 0.030(5) 0.038(5) 0.034(5) 0.006(4) 0.017(4) 0.018(4)
C27 0.022(5) 0.034(5) 0.039(5) 0.016(4) 0.019(4) 0.016(4)
C28 0.032(5) 0.027(5) 0.050(6) 0.013(4) 0.026(5) 0.008(4)
C29 0.028(5) 0.036(6) 0.040(5) 0.008(5) 0.016(4) 0.010(5)
C30 0.042(6) 0.030(5) 0.053(6) 0.010(5) 0.030(5) 0.010(5)
C31 0.045(6) 0.020(5) 0.052(6) 0.012(4) 0.027(5) 0.011(5)
C32 0.035(5) 0.025(5) 0.058(6) 0.014(5) 0.024(5) 0.016(5)
C33 0.018(4) 0.022(5) 0.037(5) 0.010(4) 0.014(4) 0.008(4)
C34 0.043(6) 0.040(6) 0.037(5) 0.022(5) 0.026(5) 0.020(5)
C35 0.047(6) 0.041(6) 0.042(6) 0.025(5) 0.024(5) 0.023(5)
C36 0.039(6) 0.053(6) 0.032(5) 0.018(5) 0.017(5) 0.028(5)
C37 0.034(6) 0.041(6) 0.036(6) -0.007(5) -0.002(5) 0.018(5)
C38 0.030(5) 0.027(5) 0.042(6) 0.002(4) 0.003(5) 0.012(4)
C39 0.019(4) 0.025(5) 0.032(5) 0.013(4) 0.012(4) 0.003(4)
C40 0.032(5) 0.026(5) 0.037(5) 0.016(4) 0.015(4) 0.011(4)
C41 0.034(5) 0.037(6) 0.052(7) 0.024(5) 0.020(5) 0.010(5)
C42 0.035(6) 0.055(7) 0.051(7) 0.032(6) 0.018(5) 0.020(5)
C43 0.042(6) 0.082(8) 0.027(5) 0.022(6) 0.020(5) 0.026(6)
C44 0.023(5) 0.038(5) 0.031(5) 0.005(4) 0.014(4) 0.003(4)
C45 0.025(5) 0.030(5) 0.033(5) 0.019(4) 0.019(4) 0.014(4)
C46 0.041(6) 0.079(8) 0.069(7) 0.051(6) 0.041(6) 0.032(6)
C47 0.057(7) 0.091(9) 0.088(9) 0.061(8) 0.051(7) 0.046(7)
C48 0.036(6) 0.082(8) 0.044(6) 0.034(6) 0.026(5) 0.033(6)
C49 0.063(7) 0.087(9) 0.106(10) 0.070(8) 0.074(7) 0.047(7)
Cr2 0.0353(8) 0.0361(8) 0.0207(7) 0.0042(6) 0.0100(6) 0.0230(7)
P5 0.0285(13) 0.0364(13) 0.0220(12) 0.0069(10) 0.0111(10) 0.0195(11)
P6 0.0483(16) 0.0631(17) 0.0258(13) 0.0031(12) 0.0109(12) 0.0425(14)
P7 0.0308(13) 0.0229(12) 0.0244(12) 0.0076(10) 0.0124(10) 0.0134(10)
P8 0.0534(16) 0.0439(15) 0.0260(12) 0.0135(11) 0.0201(12) 0.0363(13)
Cl3 0.0257(12) 0.0354(13) 0.0347(12) -0.0042(10) 0.0138(10) 0.0078(10)
Cl4 0.0595(15) 0.0477(14) 0.0294(12) 0.0162(11) 0.0219(11) 0.0385(13)
N3 0.044(5) 0.060(5) 0.023(4) -0.004(4) 0.000(4) 0.041(4)
N4 0.039(4) 0.030(4) 0.024(4) 0.007(3) 0.015(3) 0.020(4)
C50 0.068(7) 0.067(7) 0.102(9) 0.059(7) 0.065(7) 0.050(6)
C51 0.082(8) 0.105(9) 0.031(6) -0.022(6) -0.008(6) 0.077(8)
C52 0.026(5) 0.029(5) 0.027(5) 0.014(4) 0.018(4) 0.015(4)
C53 0.042(5) 0.025(5) 0.048(6) 0.015(4) 0.032(5) 0.015(4)
C54 0.060(7) 0.037(6) 0.051(6) 0.024(5) 0.046(6) 0.029(5)
C55 0.042(6) 0.049(6) 0.059(7) 0.035(5) 0.034(5) 0.030(5)
C56 0.033(5) 0.037(6) 0.046(6) 0.009(5) 0.011(5) 0.020(5)
C57 0.045(6) 0.037(5) 0.034(5) 0.007(4) 0.015(5) 0.027(5)
C58 0.029(5) 0.026(5) 0.024(5) -0.001(4) 0.016(4) 0.007(4)
C59 0.037(6) 0.048(7) 0.051(6) -0.007(5) 0.029(5) 0.002(5)
C60 0.072(9) 0.040(8) 0.080(9) -0.005(7) 0.058(8) -0.015(7)
C61 0.125(13) 0.026(6) 0.070(9) 0.021(6) 0.072(9) 0.015(8)
C62 0.088(9) 0.034(6) 0.039(6) 0.014(5) 0.035(6) 0.031(6)
C63 0.050(6) 0.022(5) 0.032(5) 0.010(4) 0.018(5) 0.016(5)
C64 0.016(4) 0.029(5) 0.031(5) -0.008(4) 0.001(4) 0.010(4)
C65 0.036(6) 0.034(6) 0.080(8) 0.023(6) 0.035(6) 0.015(5)
C66 0.043(6) 0.045(6) 0.118(10) 0.043(7) 0.052(7) 0.030(5)
C67 0.029(5) 0.019(5) 0.063(7) 0.013(5) 0.005(5) -0.004(4)
C68 0.032(6) 0.055(6) 0.039(6) 0.006(5) 0.013(5) 0.021(5)
C69 0.056(7) 0.074(7) 0.040(6) 0.013(5) 0.024(5) 0.050(6)
C70A 0.021(13) 0.010(14) 0.034(14) -0.005(11) 0.016(11) 0.008(12)
C71A 0.016(11) 0.033(12) 0.034(11) -0.003(9) 0.009(9) 0.010(9)
C72A 0.018(11) 0.040(12) 0.044(13) 0.015(10) 0.014(10) 0.011(10)
C73A 0.016(10) 0.028(11) 0.038(12) -0.002(9) 0.006(9) -0.002(9)
C74A 0.024(10) 0.049(12) 0.049(12) 0.006(10) 0.007(10) 0.018(10)
C75A 0.047(12) 0.028(10) 0.041(11) 0.007(9) 0.011(10) 0.015(10)
C76 0.049(6) 0.031(5) 0.034(5) 0.005(4) 0.017(5) 0.022(5)
C70B 0.008(10) 0.021(14) 0.020(10) 0.005(10) 0.000(8) 0.002(10)
C71B 0.024(9) 0.018(9) 0.035(10) 0.012(8) 0.023(8) 0.005(8)
C72B 0.032(11) 0.043(12) 0.048(12) 0.031(10) 0.029(10) 0.025(10)
C73B 0.020(11) 0.062(15) 0.034(12) 0.017(11) 0.008(10) 0.015(11)
C74B 0.033(15) 0.051(15) 0.031(13) 0.016(11) 0.006(11) 0.015(13)
C75B 0.011(13) 0.051(17) 0.047(17) -0.007(12) 0.019(12) 0.004(12)
C77 0.029(5) 0.013(4) 0.033(5) 0.007(4) 0.017(4) 0.006(4)
C78 0.043(6) 0.027(5) 0.042(6) 0.019(4) 0.016(5) 0.010(5)
C79 0.032(6) 0.039(6) 0.043(6) 0.013(5) 0.008(5) 0.014(5)
C80 0.031(5) 0.027(5) 0.054(6) 0.011(5) 0.021(5) 0.005(4)
C81 0.045(6) 0.035(6) 0.050(6) 0.021(5) 0.034(5) 0.020(5)
C82 0.042(6) 0.043(6) 0.052(6) 0.027(5) 0.030(5) 0.029(5)
C83 0.023(5) 0.021(5) 0.041(5) 0.010(4) 0.020(4) 0.005(4)
C84 0.032(5) 0.031(5) 0.034(5) 0.013(4) 0.021(4) 0.017(4)
C85 0.041(6) 0.045(6) 0.066(7) 0.034(6) 0.029(6) 0.023(5)
C86 0.036(6) 0.064(7) 0.054(7) 0.050(6) 0.023(5) 0.025(5)
C87 0.044(6) 0.048(6) 0.026(5) 0.021(5) 0.013(5) 0.019(5)
C88 0.031(5) 0.034(5) 0.029(5) 0.010(4) 0.016(4) 0.013(4)
C89 0.074(7) 0.035(6) 0.024(5) 0.006(4) 0.018(5) 0.039(6)
C90 0.064(8) 0.092(9) 0.102(9) 0.078(8) 0.055(7) 0.057(8)
C91 0.072(8) 0.083(9) 0.106(10) 0.070(8) 0.059(8) 0.052(7)
C92 0.120(11) 0.063(8) 0.052(7) 0.034(6) 0.041(8) 0.064(9)
C93 0.104(11) 0.025(7) 0.126(12) 0.021(7) -0.053(9) 0.010(7)
C95A 0.017(11) 0.029(12) 0.037(14) 0.006(11) 0.005(10) 0.016(10)
C96A 0.046(11) 0.022(9) 0.029(10) 0.010(8) 0.027(9) 0.018(9)
C97A 0.068(15) 0.031(11) 0.053(13) 0.012(10) 0.049(12) 0.007(11)
C98A 0.034(17) 0.037(14) 0.042(15) 0.001(13) 0.022(15) 0.014(15)
C99A 0.035(13) 0.053(15) 0.039(13) 0.002(12) 0.008(11) 0.022(12)
C100 0.021(10) 0.040(12) 0.023(10) 0.002(9) 0.016(9) 0.009(9)
C94 0.118(12) 0.027(7) 0.091(10) 0.009(6) -0.060(9) 0.011(7)
C95B 0.010(10) 0.020(10) 0.011(10) -0.007(9) 0.000(8) 0.000(9)
C96B 0.023(10) 0.043(12) 0.064(14) -0.009(10) 0.016(10) 0.015(10)
C97B 0.026(11) 0.023(11) 0.13(2) 0.009(12) 0.041(13) 0.004(9)
C98B 0.018(13) 0.070(19) 0.054(17) 0.026(15) 0.008(13) 0.025(13)
C99B 0.034(13) 0.050(15) 0.042(13) -0.002(13) 0.017(12) 0.021(12)
C200 0.015(10) 0.035(11) 0.040(12) -0.008(10) 0.012(10) -0.005(9)
Al1 0.0209(13) 0.0206(13) 0.0245(13) 0.0057(11) 0.0127(11) 0.0072(11)
O1 0.028(3) 0.040(4) 0.038(4) -0.001(3) 0.003(3) 0.010(3)
O2 0.027(3) 0.020(3) 0.034(3) 0.012(3) 0.018(3) 0.009(3)
O3 0.030(3) 0.021(3) 0.045(4) 0.011(3) 0.019(3) 0.013(3)
O4 0.057(4) 0.032(3) 0.032(3) 0.013(3) 0.029(3) 0.023(3)
C101 0.028(5) 0.058(5) 0.039(5) -0.005(4) 0.004(4) 0.021(4)
C102 0.018(10) 0.040(9) 0.035(10) 0.004(8) -0.005(9) -0.005(8)
C103 0.034(8) 0.027(8) 0.033(8) 0.013(7) 0.011(7) 0.014(7)
C104 0.017(10) 0.053(10) 0.048(11) 0.034(8) -0.003(9) 0.014(8)
C202 0.035(10) 0.064(9) 0.056(10) -0.004(9) 0.012(9) -0.007(9)
C203 0.050(11) 0.059(11) 0.048(10) -0.009(9) 0.005(9) 0.016(9)
C204 0.041(12) 0.064(12) 0.032(10) 0.031(9) 0.002(9) 0.008(10)
C105 0.045(5) 0.030(5) 0.068(6) 0.028(4) 0.044(4) 0.024(4)
C106 0.053(6) 0.046(6) 0.089(8) 0.038(6) 0.053(6) 0.031(5)
C107 0.049(6) 0.033(6) 0.075(7) 0.000(5) 0.031(6) 0.002(5)
C108 0.060(6) 0.056(7) 0.100(8) 0.047(6) 0.061(6) 0.040(6)
C109 0.040(5) 0.024(4) 0.032(4) 0.009(3) 0.019(4) 0.019(4)
C110 0.044(9) 0.037(9) 0.048(9) 0.006(7) 0.024(7) 0.016(7)
C111 0.044(7) 0.034(6) 0.045(6) 0.014(5) 0.024(5) 0.016(6)
C112 0.048(10) 0.035(8) 0.061(10) 0.023(8) 0.024(9) 0.019(8)
C210 0.026(7) 0.021(7) 0.043(8) 0.008(6) 0.022(6) 0.018(6)
C211 0.037(8) 0.023(7) 0.039(8) 0.014(6) 0.023(7) 0.021(7)
C212 0.044(7) 0.034(6) 0.045(6) 0.014(5) 0.024(5) 0.016(6)
C113 0.062(6) 0.034(5) 0.043(5) 0.022(4) 0.042(5) 0.028(4)
C114 0.088(8) 0.048(6) 0.056(7) 0.022(5) 0.056(6) 0.038(6)
C115 0.049(6) 0.041(6) 0.068(7) 0.028(5) 0.045(5) 0.022(5)
C116 0.074(7) 0.042(6) 0.055(6) 0.023(5) 0.032(6) 0.035(6)
F1A 0.026(5) 0.018(5) 0.053(7) 0.010(5) 0.017(5) 0.007(5)
F2A 0.055(11) 0.046(11) 0.036(8) 0.003(7) 0.015(8) 0.005(8)
F3A 0.023(8) 0.041(9) 0.024(8) 0.002(6) -0.005(6) -0.003(7)
F4A 0.017(8) 0.061(10) 0.050(9) 0.006(7) 0.027(6) 0.014(6)
F5A 0.003(14) 0.066(14) 0.047(10) 0.006(9) -0.004(9) 0.011(12)
F6A 0.031(8) 0.063(10) 0.061(8) 0.031(7) 0.018(6) 0.014(7)
F7A 0.061(9) 0.059(9) 0.064(8) 0.040(7) 0.033(7) 0.039(7)
F8A 0.066(18) 0.07(2) 0.033(11) -0.008(9) 0.025(10) 0.017(15)
F9A 0.054(13) 0.059(17) 0.069(12) 0.006(14) 0.045(12) -0.001(11)
F1B 0.048(11) 0.018(8) 0.118(16) 0.005(11) 0.016(12) 0.024(8)
F2B 0.033(10) 0.042(10) 0.047(12) -0.002(8) -0.008(8) -0.009(7)
F3B 0.044(11) 0.063(12) 0.084(14) 0.028(11) 0.055(8) 0.018(8)
F4B 0.02(2) 0.052(12) 0.074(18) 0.000(10) 0.011(15) 0.015(14)
F5B 0.033(8) 0.079(13) 0.098(13) 0.018(9) 0.002(8) 0.019(9)
F6B 0.052(9) 0.071(12) 0.078(11) 0.044(9) 0.014(8) 0.012(8)
F7B 0.022(9) 0.09(2) 0.053(10) 0.004(17) 0.015(10) 0.015(11)
F8B 0.045(14) 0.08(2) 0.033(11) -0.017(10) -0.019(9) 0.024(16)
F9B 0.102(12) 0.099(13) 0.095(11) -0.005(10) 0.037(9) 0.073(11)
F10 0.075(4) 0.067(4) 0.059(4) 0.036(3) 0.053(3) 0.043(3)
F11 0.122(6) 0.062(4) 0.176(7) 0.086(5) 0.136(6) 0.068(4)
F12 0.046(3) 0.041(3) 0.093(4) 0.017(3) 0.050(3) 0.015(3)
F13 0.043(4) 0.082(5) 0.052(4) -0.018(3) 0.002(3) 0.022(4)
F14 0.070(4) 0.040(3) 0.075(4) -0.007(3) 0.049(4) 0.014(3)
F15 0.085(5) 0.024(3) 0.141(6) -0.018(4) 0.083(5) -0.013(3)
F16 0.058(4) 0.066(4) 0.096(4) 0.055(3) 0.061(4) 0.047(3)
F17 0.107(5) 0.151(7) 0.098(5) 0.094(5) 0.078(5) 0.103(5)
F18 0.145(6) 0.062(4) 0.194(8) 0.090(5) 0.144(6) 0.082(5)
F19A 0.033(11) 0.07(2) 0.09(2) 0.021(15) 0.037(13) 0.037(15)
F20A 0.026(10) 0.090(19) 0.038(15) 0.007(12) 0.016(9) 0.022(11)
F21A 0.027(10) 0.020(9) 0.039(13) -0.006(9) 0.019(11) 0.004(8)
F22A 0.056(11) 0.071(12) 0.048(10) 0.013(7) 0.008(7) 0.052(11)
F23A 0.071(12) 0.047(16) 0.038(11) 0.029(11) 0.022(11) 0.036(11)
F24A 0.040(14) 0.034(9) 0.039(8) 0.003(7) 0.021(9) 0.023(9)
F25A 0.066(18) 0.023(12) 0.12(2) 0.024(13) 0.045(15) 0.032(14)
F26A 0.096(16) 0.027(12) 0.037(9) 0.012(8) 0.012(9) 0.038(12)
F27A 0.064(16) 0.015(10) 0.078(19) 0.015(10) 0.030(14) 0.011(12)
F19B 0.033(9) 0.057(10) 0.043(10) 0.008(7) 0.011(6) 0.022(8)
F20B 0.019(11) 0.047(9) 0.039(9) 0.000(7) 0.016(7) 0.005(7)
F21B 0.037(10) 0.017(8) 0.037(13) -0.014(7) 0.019(10) 0.008(7)
F22B 0.037(12) 0.027(12) 0.062(13) 0.004(9) 0.019(10) 0.011(10)
F23B 0.032(10) 0.034(11) 0.058(14) 0.026(10) 0.034(12) 0.015(9)
F24B 0.076(13) 0.039(15) 0.060(13) 0.012(9) 0.042(10) 0.033(11)
F25B 0.054(15) 0.058(18) 0.054(15) 0.019(14) 0.036(12) 0.029(14)
F26B 0.058(8) 0.010(9) 0.035(8) 0.009(6) 0.014(7) 0.012(8)
F27B 0.059(18) 0.044(13) 0.053(16) 0.045(12) 0.032(12) 0.031(12)
F28 0.087(4) 0.029(3) 0.074(4) 0.017(3) 0.062(4) 0.024(3)
F29 0.124(6) 0.070(4) 0.078(5) 0.043(4) 0.054(4) 0.072(4)
F30 0.154(6) 0.054(4) 0.118(5) 0.058(4) 0.121(5) 0.063(4)
F31 0.039(3) 0.035(3) 0.108(5) 0.007(3) 0.037(4) 0.003(3)
F32 0.044(3) 0.046(3) 0.059(3) 0.023(3) 0.026(3) 0.023(3)
F33 0.099(5) 0.071(4) 0.117(5) 0.052(4) 0.098(5) 0.056(4)
F34 0.073(4) 0.039(3) 0.043(3) 0.011(3) 0.023(3) 0.033(3)
F35 0.097(5) 0.070(4) 0.053(4) 0.006(3) 0.004(4) 0.056(4)
F36 0.192(8) 0.077(4) 0.043(4) 0.036(3) 0.071(5) 0.089(5)
Al2 0.0209(13) 0.0217(13) 0.0298(14) 0.0088(11) 0.0113(11) 0.0071(11)
O5 0.060(5) 0.027(4) 0.061(5) 0.023(3) 0.020(4) -0.007(3)
O6 0.044(4) 0.063(4) 0.037(4) 0.013(3) 0.022(3) 0.026(4)
O7 0.029(4) 0.059(4) 0.036(4) -0.002(3) 0.000(3) 0.008(3)
O8 0.073(5) 0.072(5) 0.043(4) 0.027(4) 0.024(4) 0.059(4)
C117 0.025(5) 0.036(6) 0.064(7) 0.029(5) 0.009(5) 0.004(5)
C118 0.087(10) 0.047(8) 0.081(10) 0.042(8) 0.013(9) 0.002(8)
C119 0.083(12) 0.098(13) 0.074(11) 0.021(9) 0.008(10) 0.001(10)
C120 0.105(14) 0.070(12) 0.23(2) 0.103(15) 0.073(16) 0.027(11)
C121 0.041(6) 0.054(6) 0.039(6) 0.025(5) 0.026(5) 0.035(5)
C122 0.050(9) 0.19(2) 0.084(12) -0.028(12) 0.026(8) 0.045(11)
C124 0.25(2) 0.135(15) 0.095(12) 0.065(12) 0.112(15) 0.144(17)
C223 0.090(10) 0.119(11) 0.041(7) 0.035(7) 0.035(7) 0.082(9)
C125 0.020(5) 0.033(5) 0.030(5) 0.006(4) 0.011(4) 0.011(4)
C126 0.055(7) 0.055(8) 0.045(7) 0.003(6) 0.022(6) 0.018(6)
C127 0.043(7) 0.057(7) 0.054(7) 0.017(6) 0.018(6) 0.020(6)
C128 0.038(6) 0.039(6) 0.052(6) 0.018(5) 0.024(5) 0.014(5)
C129 0.018(4) 0.027(5) 0.030(5) 0.005(4) 0.005(4) 0.012(4)
C130 0.047(6) 0.050(7) 0.046(6) 0.011(5) 0.024(5) 0.029(6)
C131 0.074(8) 0.053(7) 0.030(6) 0.014(5) 0.020(6) 0.035(7)
C132 0.050(8) 0.080(9) 0.075(9) 0.001(8) 0.037(8) 0.011(7)
F37 0.096(7) 0.183(10) 0.118(7) 0.103(7) -0.009(6) 0.019(6)
F38 0.291(14) 0.089(6) 0.081(6) 0.054(5) 0.101(8) 0.086(8)
F39 0.113(6) 0.085(5) 0.098(6) 0.050(5) 0.046(5) -0.008(5)
F40 0.074(6) 0.250(14) 0.221(13) 0.149(11) 0.084(7) 0.083(8)
F41 0.112(7) 0.074(6) 0.142(8) 0.036(6) 0.026(6) -0.028(5)
F42 0.094(6) 0.155(9) 0.079(6) 0.019(6) -0.022(5) 0.019(6)
F43 0.128(9) 0.151(9) 0.49(2) 0.192(13) 0.165(12) 0.111(8)
F44 0.44(3) 0.107(9) 0.216(13) 0.074(9) 0.219(16) 0.169(13)
F45 0.217(11) 0.101(7) 0.232(12) 0.106(8) 0.099(10) 0.101(8)
F46 0.039(4) 0.132(6) 0.065(4) -0.012(4) 0.001(3) 0.034(4)
F47 0.223(11) 0.077(6) 0.153(9) 0.046(6) 0.108(8) 0.090(7)
F48 0.094(6) 0.217(9) 0.037(4) -0.013(5) 0.006(4) 0.093(6)
F49 0.085(4) 0.093(5) 0.060(4) 0.049(4) 0.039(4) 0.066(4)
F50 0.072(4) 0.067(4) 0.055(4) 0.025(3) 0.043(3) 0.052(3)
F51 0.044(4) 0.177(8) 0.079(5) 0.040(5) 0.028(4) 0.037(5)
F52 0.106(6) 0.160(7) 0.068(4) 0.050(5) 0.038(4) 0.113(6)
F53 0.110(6) 0.070(5) 0.085(5) 0.035(4) 0.047(4) 0.054(4)
F54 0.249(10) 0.194(9) 0.125(6) 0.136(7) 0.155(7) 0.188(9)
F55 0.117(6) 0.070(5) 0.137(7) 0.017(5) 0.072(5) 0.060(5)
F56 0.047(4) 0.114(5) 0.059(4) 0.013(4) 0.027(3) 0.044(4)
F57 0.055(4) 0.122(6) 0.055(4) 0.025(4) 0.016(3) 0.057(4)
F58 0.070(4) 0.091(5) 0.055(4) 0.044(4) 0.034(3) 0.036(4)
F59 0.103(5) 0.055(4) 0.116(5) 0.046(4) 0.076(5) 0.053(4)
F60 0.043(4) 0.053(4) 0.075(4) 0.007(3) 0.024(3) -0.010(3)
F61 0.052(3) 0.050(3) 0.061(4) 0.018(3) 0.037(3) 0.027(3)
F62 0.056(4) 0.063(4) 0.041(3) 0.005(3) 0.007(3) 0.016(3)
F63 0.071(4) 0.059(4) 0.081(4) 0.040(3) 0.040(4) 0.034(3)
F64 0.093(5) 0.126(6) 0.069(4) 0.014(4) 0.041(4) 0.086(5)
F65 0.069(4) 0.036(3) 0.039(3) -0.005(3) 0.014(3) 0.004(3)
F66 0.072(4) 0.043(3) 0.047(3) 0.020(3) 0.034(3) 0.018(3)
F67 0.081(4) 0.064(4) 0.034(3) 0.019(3) 0.018(3) 0.040(3)
F68 0.156(7) 0.077(5) 0.066(4) 0.030(4) 0.042(5) 0.086(5)
F69 0.077(5) 0.070(4) 0.046(4) 0.021(3) 0.019(4) -0.015(4)
F70 0.043(4) 0.157(7) 0.101(6) 0.003(5) 0.004(4) 0.061(5)
F71 0.035(4) 0.107(6) 0.094(5) 0.007(5) 0.026(4) -0.012(4)
F72 0.074(5) 0.063(4) 0.060(4) -0.020(4) 0.007(4) -0.009(4)

loop_
_atom_type_symbol
_atom_type_description
_atom_type_scat_dispersion_real
_atom_type_scat_dispersion_imag
_atom_type_scat_source
C C 0.0033 0.0016 'International Tables Vol C Tables 4.2.6.8 and 6.1.1.4'
H H 0.0000 0.0000 'International Tables Vol C Tables 4.2.6.8 and 6.1.1.4'
Al Al 0.0645 0.0514 'International Tables Vol C Tables 4.2.6.8 and 6.1.1.4'
Cl Cl 0.1484 0.1585 'International Tables Vol C Tables 4.2.6.8 and 6.1.1.4'
Cr Cr 0.3209 0.6236 'International Tables Vol C Tables 4.2.6.8 and 6.1.1.4'
F F 0.0171 0.0103 'International Tables Vol C Tables 4.2.6.8 and 6.1.1.4'
N N 0.0061 0.0033 'International Tables Vol C Tables 4.2.6.8 and 6.1.1.4'
O O 0.0106 0.0060 'International Tables Vol C Tables 4.2.6.8 and 6.1.1.4'
P P 0.1023 0.0942 'International Tables Vol C Tables 4.2.6.8 and 6.1.1.4'

loop_
_geom_angle_atom_site_label_1
_geom_angle_atom_site_label_2
_geom_angle_atom_site_label_3
_geom_angle
Cl2 Cr1 Cl1 176.64(11)
Cl2 Cr1 P3 91.13(9)
Cl1 Cr1 P3 92.17(9)
Cl2 Cr1 P1 89.89(9)
Cl1 Cr1 P1 89.79(9)
P3 Cr1 P1 106.43(9)
Cl2 Cr1 P2 89.92(9)
Cl1 Cr1 P2 86.86(9)
P3 Cr1 P2 173.97(9)
P1 Cr1 P2 67.63(8)
Cl2 Cr1 P4 91.25(9)
Cl1 Cr1 P4 89.44(9)
P3 Cr1 P4 67.27(8)
P1 Cr1 P4 173.62(9)
P2 Cr1 P4 118.64(9)
N1 P1 C8 106.3(3)
N1 P1 C2 109.1(4)
C8 P1 C2 102.8(4)
N1 P1 Cr1 90.8(2)
C8 P1 Cr1 122.3(3)
C2 P1 Cr1 123.1(3)
N1 P2 C20 104.8(4)
N1 P2 C14 110.2(4)
C20 P2 C14 103.0(4)
N1 P2 Cr1 91.3(2)
C20 P2 Cr1 125.1(3)
C14 P2 Cr1 120.0(3)
N2 P3 C33 111.1(3)
N2 P3 C27 106.8(3)
C33 P3 C27 103.6(4)
N2 P3 Cr1 92.1(2)
C33 P3 Cr1 119.7(3)
C27 P3 Cr1 122.2(3)
N2 P4 C39 110.1(3)
N2 P4 C45 105.2(3)
C39 P4 C45 102.7(4)
N2 P4 Cr1 90.4(2)
C39 P4 Cr1 116.9(3)
C45 P4 Cr1 129.2(3)
C1 N1 P2 127.9(6)
C1 N1 P1 123.1(5)
P2 N1 P1 108.9(4)
C26 N2 P3 125.4(5)
C26 N2 P4 125.4(5)
P3 N2 P4 109.1(4)
N1 C1 H1A 109.5
N1 C1 H1B 109.5
H1A C1 H1B 109.5
N1 C1 H1C 109.5
H1A C1 H1C 109.5
H1B C1 H1C 109.5
C7 C2 C3 118.1(8)
C7 C2 P1 119.7(6)
C3 C2 P1 122.2(6)
C4 C3 C2 121.1(8)
C4 C3 H3 119.4
C2 C3 H3 119.4
C3 C4 C5 118.8(9)
C3 C4 H4 120.6
C5 C4 H4 120.6
C6 C5 C4 121.3(9)
C6 C5 H5 119.4
C4 C5 H5 119.4
C5 C6 C7 120.5(9)
C5 C6 H6 119.8
C7 C6 H6 119.8
C6 C7 C2 120.2(8)
C6 C7 H7 119.9
C2 C7 H7 119.9
C13 C8 C9 118.4(8)
C13 C8 P1 121.0(7)
C9 C8 P1 120.4(7)
C10 C9 C8 120.9(8)
C10 C9 H9 119.6
C8 C9 H9 119.6
C11 C10 C9 120.5(9)
C11 C10 H10 119.7
C9 C10 H10 119.7
C10 C11 C12 118.9(9)
C10 C11 H11 120.6
C12 C11 H11 120.6
C13 C12 C11 120.3(9)
C13 C12 H12 119.9
C11 C12 H12 119.9
C12 C13 C8 121.0(9)
C12 C13 H13 119.5
C8 C13 H13 119.5
C15 C14 C19 118.3(7)
C15 C14 P2 119.3(6)
C19 C14 P2 122.4(6)
C16 C15 C14 120.7(8)
C16 C15 H15 119.7
C14 C15 H15 119.7
C17 C16 C15 119.9(9)
C17 C16 H16 120.1
C15 C16 H16 120.1
C16 C17 C18 120.9(9)
C16 C17 H17 119.6
C18 C17 H17 119.6
C19 C18 C17 119.1(9)
C19 C18 H18 120.5
C17 C18 H18 120.5
C18 C19 C14 121.2(8)
C18 C19 H19 119.4
C14 C19 H19 119.4
C25 C20 C21 117.9(8)
C25 C20 P2 121.1(7)
C21 C20 P2 121.0(6)
C22 C21 C20 119.6(8)
C22 C21 H21 120.2
C20 C21 H21 120.2
C21 C22 C23 121.3(9)
C21 C22 H22 119.3
C23 C22 H22 119.3
C24 C23 C22 119.0(10)
C24 C23 H23 120.5
C22 C23 H23 120.5
C23 C24 C25 121.3(9)
C23 C24 H24 119.4
C25 C24 H24 119.4
C24 C25 C20 120.7(8)
C24 C25 H25 119.7
C20 C25 H25 119.7
N2 C26 H26A 109.5
N2 C26 H26B 109.5
H26A C26 H26B 109.5
N2 C26 H26C 109.5
H26A C26 H26C 109.5
H26B C26 H26C 109.5
C32 C27 C28 120.4(8)
C32 C27 P3 120.7(6)
C28 C27 P3 118.3(6)
C27 C28 C29 120.0(8)
C27 C28 H28 120.0
C29 C28 H28 120.0
C30 C29 C28 119.2(9)
C30 C29 H29 120.4
C28 C29 H29 120.4
C29 C30 C31 121.0(8)
C29 C30 H30 119.5
C31 C30 H30 119.5
C30 C31 C32 119.3(9)
C30 C31 H31 120.3
C32 C31 H31 120.3
C27 C32 C31 120.1(8)
C27 C32 H32 120.0
C31 C32 H32 120.0
C34 C33 C38 117.5(8)
C34 C33 P3 119.4(6)
C38 C33 P3 123.0(6)
C35 C34 C33 121.4(8)
C35 C34 H34 119.3
C33 C34 H34 119.3
C36 C35 C34 120.7(9)
C36 C35 H35 119.7
C34 C35 H35 119.7
C37 C36 C35 118.6(8)
C37 C36 H36 120.7
C35 C36 H36 120.7
C36 C37 C38 121.8(8)
C36 C37 H37 119.1
C38 C37 H37 119.1
C37 C38 C33 119.9(8)
C37 C38 H38 120.1
C33 C38 H38 120.1
C44 C39 C40 118.2(8)
C44 C39 P4 118.3(6)
C40 C39 P4 123.3(6)
C41 C40 C39 119.5(8)
C41 C40 H40 120.3
C39 C40 H40 120.3
C42 C41 C40 121.8(9)
C42 C41 H41 119.1
C40 C41 H41 119.1
C41 C42 C43 120.1(9)
C41 C42 H42 119.9
C43 C42 H42 119.9
C44 C43 C42 119.1(9)
C44 C43 H43 120.5
C42 C43 H43 120.5
C39 C44 C43 121.3(8)
C39 C44 H44 119.3
C43 C44 H44 119.3
C46 C45 C50 118.6(8)
C46 C45 P4 122.1(6)
C50 C45 P4 119.3(7)
C45 C46 C47 122.1(9)
C45 C46 H46 118.9
C47 C46 H46 118.9
C48 C47 C46 118.7(10)
C48 C47 H47 120.7
C46 C47 H47 120.7
C47 C48 C49 120.2(9)
C47 C48 H48 119.9
C49 C48 H48 119.9
C48 C49 C50 120.9(9)
C48 C49 H49 119.5
C50 C49 H49 119.5
Cl3 Cr2 Cl4 176.84(10)
Cl3 Cr2 P6 93.51(10)
Cl4 Cr2 P6 87.53(10)
Cl3 Cr2 P8 91.02(9)
Cl4 Cr2 P8 91.53(9)
P6 Cr2 P8 106.77(9)
Cl3 Cr2 P5 87.71(9)
Cl4 Cr2 P5 89.94(9)
P6 Cr2 P5 67.66(8)
P8 Cr2 P5 174.17(10)
Cl3 Cr2 P7 86.41(8)
Cl4 Cr2 P7 92.84(9)
P6 Cr2 P7 174.39(9)
P8 Cr2 P7 67.63(8)
P5 Cr2 P7 117.93(9)
N3 P5 C58 107.2(4)
N3 P5 C52 110.6(4)
C58 P5 C52 102.0(4)
N3 P5 Cr2 90.9(2)
C58 P5 Cr2 121.4(3)
C52 P5 Cr2 123.2(3)
C70B P6 N3 117.4(5)
C70B P6 C64 101.4(5)
N3 P6 C64 106.6(4)
C70B P6 C70A 14.4(5)
N3 P6 C70A 103.1(5)
C64 P6 C70A 105.4(4)
C70B P6 Cr2 119.1(5)
N3 P6 Cr2 91.9(2)
C64 P6 Cr2 120.6(3)
C70A P6 Cr2 124.9(4)
N4 P7 C83 110.8(4)
N4 P7 C77 106.0(3)
C83 P7 C77 102.5(4)
N4 P7 Cr2 90.9(2)
C83 P7 Cr2 117.9(3)
C77 P7 Cr2 127.0(3)
N4 P8 C95A 103.3(5)
N4 P8 C89 108.1(4)
C95A P8 C89 101.2(5)
N4 P8 C95B 112.6(5)
C95A P8 C95B 12.6(6)
C89 P8 C95B 105.2(5)
N4 P8 Cr2 91.6(2)
C95A P8 Cr2 130.2(4)
C89 P8 Cr2 118.9(3)
C95B P8 Cr2 119.5(4)
C51 N3 P6 125.5(6)
C51 N3 P5 125.1(6)
P6 N3 P5 109.3(4)
C76 N4 P7 126.4(5)
C76 N4 P8 123.7(5)
P7 N4 P8 109.9(4)
C45 C50 C49 119.4(9)
C45 C50 H50 120.3
C49 C50 H50 120.3
N3 C51 H51A 109.5
N3 C51 H51B 109.5
H51A C51 H51B 109.5
N3 C51 H51C 109.5
H51A C51 H51C 109.5
H51B C51 H51C 109.5
C57 C52 C53 119.7(7)
C57 C52 P5 119.1(6)
C53 C52 P5 120.8(6)
C54 C53 C52 120.0(8)
C54 C53 H53 120.0
C52 C53 H53 120.0
C53 C54 C55 119.8(8)
C53 C54 H54 120.1
C55 C54 H54 120.1
C56 C55 C54 119.7(8)
C56 C55 H55 120.2
C54 C55 H55 120.2
C55 C56 C57 121.6(9)
C55 C56 H56 119.2
C57 C56 H56 119.2
C52 C57 C56 119.2(8)
C52 C57 H57 120.4
C56 C57 H57 120.4
C63 C58 C59 119.5(9)
C63 C58 P5 120.1(6)
C59 C58 P5 120.2(8)
C60 C59 C58 118.6(11)
C60 C59 H59 120.7
C58 C59 H59 120.7
C61 C60 C59 121.9(11)
C61 C60 H60 119.1
C59 C60 H60 119.1
C60 C61 C62 120.0(11)
C60 C61 H61 120.0
C62 C61 H61 120.0
C63 C62 C61 119.7(11)
C63 C62 H62 120.2
C61 C62 H62 120.2
C62 C63 C58 120.2(9)
C62 C63 H63 119.9
C58 C63 H63 119.9
C65 C64 C69 118.7(9)
C65 C64 P6 120.3(7)
C69 C64 P6 120.9(7)
C64 C65 C66 120.0(9)
C64 C65 H65 120.0
C66 C65 H65 120.0
C67 C66 C65 120.7(9)
C67 C66 H66 119.7
C65 C66 H66 119.7
C68 C67 C66 119.1(10)
C68 C67 H67 120.5
C66 C67 H67 120.5
C67 C68 C69 121.8(9)
C67 C68 H68 119.1
C69 C68 H68 119.1
C68 C69 C64 119.7(9)
C68 C69 H69 120.1
C64 C69 H69 120.1
C71A C70A C75A 120.0
C71A C70A P6 119.4(6)
C75A C70A P6 120.5(7)
C72A C71A C70A 120.0
C72A C71A H71A 120.0
C70A C71A H71A 120.0
C73A C72A C71A 120.0
C73A C72A H72A 120.0
C71A C72A H72A 120.0
C72A C73A C74A 120.0
C72A C73A H73A 120.0
C74A C73A H73A 120.0
C73A C74A C75A 120.0
C73A C74A H74A 120.0
C75A C74A H74A 120.0
C74A C75A C70A 120.0
C74A C75A H75A 120.0
C70A C75A H75A 120.0
N4 C76 H76A 109.5
N4 C76 H76B 109.5
H76A C76 H76B 109.5
N4 C76 H76C 109.5
H76A C76 H76C 109.5
H76B C76 H76C 109.5
C71B C70B C75B 120.0
C71B C70B P6 120.2(7)
C75B C70B P6 119.8(7)
C72B C71B C70B 120.0
C72B C71B H71B 120.0
C70B C71B H71B 120.0
C71B C72B C73B 120.0
C71B C72B H72B 120.0
C73B C72B H72B 120.0
C74B C73B C72B 120.0
C74B C73B H73B 120.0
C72B C73B H73B 120.0
C75B C74B C73B 120.0
C75B C74B H74B 120.0
C73B C74B H74B 120.0
C74B C75B C70B 120.0
C74B C75B H75B 120.0
C70B C75B H75B 120.0
C78 C77 C82 117.3(8)
C78 C77 P7 122.1(6)
C82 C77 P7 120.5(6)
C77 C78 C79 120.3(8)
C77 C78 H78 119.8
C79 C78 H78 119.8
C80 C79 C78 120.7(9)
C80 C79 H79 119.6
C78 C79 H79 119.6
C79 C80 C81 120.4(8)
C79 C80 H80 119.8
C81 C80 H80 119.8
C80 C81 C82 119.3(9)
C80 C81 H81 120.4
C82 C81 H81 120.4
C81 C82 C77 121.8(8)
C81 C82 H82 119.1
C77 C82 H82 119.1
C88 C83 C84 118.1(8)
C88 C83 P7 125.8(6)
C84 C83 P7 115.9(6)
C85 C84 C83 120.3(8)
C85 C84 H84 119.9
C83 C84 H84 119.9
C86 C85 C84 120.2(9)
C86 C85 H85 119.9
C84 C85 H85 119.9
C87 C86 C85 120.0(9)
C87 C86 H86 120.0
C85 C86 H86 120.0
C86 C87 C88 120.6(9)
C86 C87 H87 119.7
C88 C87 H87 119.7
C87 C88 C83 120.7(8)
C87 C88 H88 119.6
C83 C88 H88 119.6
C94 C89 C90 119.5(10)
C94 C89 P8 118.2(9)
C90 C89 P8 122.3(8)
C91 C90 C89 119.6(10)
C91 C90 H90 120.2
C89 C90 H90 120.2
C92 C91 C90 120.6(11)
C92 C91 H91 119.7
C90 C91 H91 119.7
C93 C92 C91 120.3(11)
C93 C92 H92 119.9
C91 C92 H92 119.9
C92 C93 C94 118.0(12)
C92 C93 H93 121.0
C94 C93 H93 121.0
C96A C95A C100 120.0
C96A C95A P8 116.8(7)
C100 C95A P8 122.5(7)
C95A C96A C97A 120.0
C95A C96A H96A 120.0
C97A C96A H96A 120.0
C98A C97A C96A 120.0
C98A C97A H97A 120.0
C96A C97A H97A 120.0
C99A C98A C97A 120.0
C99A C98A H98A 120.0
C97A C98A H98A 120.0
C98A C99A C100 120.0
C98A C99A H99A 120.0
C100 C99A H99A 120.0
C99A C100 C95A 120.0
C99A C100 H100 120.0
C95A C100 H100 120.0
C89 C94 C93 121.8(12)
C89 C94 H94 119.1
C93 C94 H94 119.1
C96B C95B C200 120.0
C96B C95B P8 122.6(7)
C200 C95B P8 117.3(7)
C95B C96B C97B 120.0
C95B C96B H96B 120.0
C97B C96B H96B 120.0
C98B C97B C96B 120.0
C98B C97B H97B 120.0
C96B C97B H97B 120.0
C97B C98B C99B 120.0
C97B C98B H98B 120.0
C99B C98B H98B 120.0
C200 C99B C98B 120.0
C200 C99B H99B 120.0
C98B C99B H99B 120.0
C99B C200 C95B 120.0
C99B C200 H200 120.0
C95B C200 H200 120.0
O3 Al1 O1 108.5(3)
O3 Al1 O2 106.8(3)
O1 Al1 O2 114.4(3)
O3 Al1 O4 112.5(3)
O1 Al1 O4 108.2(3)
O2 Al1 O4 106.4(3)
C101 O1 Al1 147.2(6)
C105 O2 Al1 146.4(5)
C109 O3 Al1 149.8(5)
C113 O4 Al1 147.6(6)
O1 C101 C202 114.8(9)
O1 C101 C104 119.5(10)
C202 C101 C104 121.2(11)
O1 C101 C204 109.8(10)
C202 C101 C204 115.2(12)
C104 C101 C204 24.4(8)
O1 C101 C103 105.6(8)
C202 C101 C103 65.6(11)
C104 C101 C103 116.4(11)
C204 C101 C103 138.7(11)
O1 C101 C102 107.4(8)
C202 C101 C102 34.4(9)
C104 C101 C102 105.7(10)
C204 C101 C102 89.2(10)
C103 C101 C102 100.0(10)
O1 C101 C203 104.6(9)
C202 C101 C203 111.5(11)
C104 C101 C203 75.3(11)
C204 C101 C203 99.4(11)
C103 C101 C203 50.6(9)
C102 C101 C203 141.7(10)
F1A C102 F3A 101.2(14)
F1A C102 F2A 102.7(17)
F3A C102 F2A 100.8(18)
F1A C102 C101 114.9(11)
F3A C102 C101 117.5(13)
F2A C102 C101 117.2(18)
F6A C103 F4A 104.4(16)
F6A C103 F5A 99.4(18)
F4A C103 F5A 107(2)
F6A C103 C101 111.5(12)
F4A C103 C101 121.3(14)
F5A C103 C101 111.0(18)
F7A C104 F9A 104(2)
F7A C104 F8A 114(3)
F9A C104 F8A 114(3)
F7A C104 C101 100.9(13)
F9A C104 C101 104(3)
F8A C104 C101 118(2)
F1B C202 F3B 116(2)
F1B C202 F2B 112(2)
F3B C202 F2B 111(2)
F1B C202 C101 104.4(17)
F3B C202 C101 102.0(16)
F2B C202 C101 110.1(15)
F4B C203 F5B 111(2)
F4B C203 F6B 108(2)
F5B C203 F6B 104.8(15)
F4B C203 C101 101.9(17)
F5B C203 C101 112.6(13)
F6B C203 C101 118.7(15)
F8B C204 F7B 109(3)
F8B C204 F9B 106(2)
F7B C204 F9B 105(2)
F8B C204 C101 111(3)
F7B C204 C101 119(3)
F9B C204 C101 105.8(13)
O2 C105 C108 111.7(8)
O2 C105 C107 110.5(8)
C108 C105 C107 108.1(9)
O2 C105 C106 108.6(7)
C108 C105 C106 108.8(8)
C107 C105 C106 109.1(8)
F10 C106 F11 107.9(9)
F10 C106 F12 107.9(8)
F11 C106 F12 107.4(8)
F10 C106 C105 111.4(8)
F11 C106 C105 112.2(8)
F12 C106 C105 109.9(9)
F13 C107 F15 107.9(9)
F13 C107 F14 106.7(10)
F15 C107 F14 107.6(8)
F13 C107 C105 110.7(8)
F15 C107 C105 112.5(9)
F14 C107 C105 111.1(8)
F18 C108 F17 108.0(9)
F18 C108 F16 105.9(8)
F17 C108 F16 105.3(9)
F18 C108 C105 115.2(9)
F17 C108 C105 111.3(9)
F16 C108 C105 110.5(8)
O3 C109 C110 111.5(9)
O3 C109 C211 113.3(8)
C110 C109 C211 133.3(10)
O3 C109 C111 106.0(8)
C110 C109 C111 114.5(10)
C211 C109 C111 64.1(9)
O3 C109 C212 109.5(9)
C110 C109 C212 41.2(8)
C211 C109 C212 109.5(10)
C111 C109 C212 143.0(11)
O3 C109 C112 104.5(9)
C110 C109 C112 111.0(11)
C211 C109 C112 44.8(9)
C111 C109 C112 108.8(10)
C212 C109 C112 72.1(9)
O3 C109 C210 113.5(7)
C110 C109 C210 64.8(9)
C211 C109 C210 107.2(10)
C111 C109 C210 51.4(8)
C212 C109 C210 103.4(9)
C112 C109 C210 140.6(10)
F19A C110 F21A 107(3)
F19A C110 F20A 104(3)
F21A C110 F20A 116(2)
F19A C110 C109 110(2)
F21A C110 C109 108.1(15)
F20A C110 C109 111(2)
F23A C111 F24A 110(2)
F23A C111 F22A 109(2)
F24A C111 F22A 106.3(16)
F23A C111 C109 111.9(14)
F24A C111 C109 110.9(15)
F22A C111 C109 108.2(12)
F25A C112 F26A 104(2)
F25A C112 F27A 107(3)
F26A C112 F27A 112(3)
F25A C112 C109 111.0(15)
F26A C112 C109 110.7(15)
F27A C112 C109 112(2)
F20B C210 F21B 101.6(19)
F20B C210 F19B 105.8(18)
F21B C210 F19B 108(2)
F20B C210 C109 110.6(13)
F21B C210 C109 116.0(17)
F19B C210 C109 113.7(12)
F24B C211 F22B 109(3)
F24B C211 F23B 107(3)
F22B C211 F23B 108(3)
F24B C211 C109 112.9(19)
F22B C211 C109 111.7(19)
F23B C211 C109 108(2)
F25B C212 F26B 109(3)
F25B C212 F27B 110(3)
F26B C212 F27B 107(2)
F25B C212 C109 115(2)
F26B C212 C109 107.7(16)
F27B C212 C109 108.0(18)
O4 C113 C115 112.3(7)
O4 C113 C116 106.9(8)
C115 C113 C116 110.0(8)
O4 C113 C114 110.5(7)
C115 C113 C114 109.4(8)
C116 C113 C114 107.7(8)
F28 C114 F30 108.6(9)
F28 C114 F29 107.8(9)
F30 C114 F29 107.2(9)
F28 C114 C113 110.4(8)
F30 C114 C113 111.8(8)
F29 C114 C113 110.9(9)
F31 C115 F32 105.8(8)
F31 C115 F33 107.7(7)
F32 C115 F33 106.5(7)
F31 C115 C113 111.5(8)
F32 C115 C113 111.5(7)
F33 C115 C113 113.4(8)
F35 C116 F36 108.6(9)
F35 C116 F34 108.2(8)
F36 C116 F34 107.0(8)
F35 C116 C113 112.4(8)
F36 C116 C113 112.2(8)
F34 C116 C113 108.2(8)
O8 Al2 O7 110.0(3)
O8 Al2 O5 106.9(4)
O7 Al2 O5 109.4(3)
O8 Al2 O6 108.8(3)
O7 Al2 O6 109.0(3)
O5 Al2 O6 112.8(3)
C117 O5 Al2 153.8(7)
C121 O6 Al2 150.7(6)
C125 O7 Al2 151.2(6)
C129 O8 Al2 151.5(6)
O5 C117 C119 109.0(10)
O5 C117 C118 111.6(9)
C119 C117 C118 106.7(11)
O5 C117 C120 110.1(10)
C119 C117 C120 108.3(12)
C118 C117 C120 111.2(12)
F38 C118 F39 111.0(15)
F38 C118 F37 103.2(12)
F39 C118 F37 103.0(10)
F38 C118 C117 111.9(10)
F39 C118 C117 117.2(11)
F37 C118 C117 109.2(13)
F42 C119 F40 109.0(18)
F42 C119 F41 111.9(14)
F40 C119 F41 103.6(15)
F42 C119 C117 112.0(14)
F40 C119 C117 114.4(14)
F41 C119 C117 105.6(13)
F44 C120 F45 114.7(16)
F44 C120 F43 121(2)
F45 C120 F43 104.4(17)
F44 C120 C117 104.5(16)
F45 C120 C117 109.7(17)
F43 C120 C117 101.6(13)
O6 C121 C124 112.1(9)
O6 C121 C223 107.0(7)
C124 C121 C223 114.9(11)
O6 C121 C122 110.0(9)
C124 C121 C122 111.0(13)
C223 C121 C122 101.3(10)
F46 C122 F48 106.4(14)
F46 C122 F47 115.9(17)
F48 C122 F47 114.2(13)
F46 C122 C121 106.9(12)
F48 C122 C121 106.5(14)
F47 C122 C121 106.3(11)
F54 C124 F53 104.0(15)
F54 C124 F52 110.4(12)
F53 C124 F52 108.3(11)
F54 C124 C121 113.5(11)
F53 C124 C121 111.9(12)
F52 C124 C121 108.6(14)
F49 C223 F50 113.5(9)
F49 C223 C121 119.3(9)
F50 C223 C121 116.4(9)
F49 C223 F51 101.6(9)
F50 C223 F51 101.9(9)
C121 C223 F51 99.7(8)
O7 C125 C127 111.3(7)
O7 C125 C126 110.8(7)
C127 C125 C126 109.5(8)
O7 C125 C128 106.3(7)
C127 C125 C128 109.8(7)
C126 C125 C128 109.0(8)
F57 C126 F55 107.0(10)
F57 C126 F56 106.4(8)
F55 C126 F56 106.6(9)
F57 C126 C125 114.5(8)
F55 C126 C125 111.4(9)
F56 C126 C125 110.5(9)
F58 C127 F59 107.6(9)
F58 C127 F60 107.8(8)
F59 C127 F60 106.7(8)
F58 C127 C125 111.1(8)
F59 C127 C125 110.9(8)
F60 C127 C125 112.4(8)
F61 C128 F63 107.5(7)
F61 C128 F62 108.1(8)
F63 C128 F62 106.5(8)
F61 C128 C125 112.2(8)
F63 C128 C125 110.8(8)
F62 C128 C125 111.6(7)
O8 C129 C131 107.6(7)
O8 C129 C130 110.9(7)
C131 C129 C130 109.7(7)
O8 C129 C132 110.8(8)
C131 C129 C132 108.5(9)
C130 C129 C132 109.2(8)
F66 C130 F65 107.2(8)
F66 C130 F64 106.5(8)
F65 C130 F64 108.1(8)
F66 C130 C129 111.9(8)
F65 C130 C129 111.1(8)
F64 C130 C129 111.8(8)
F69 C131 F67 107.7(9)
F69 C131 F68 105.9(9)
F67 C131 F68 107.6(8)
F69 C131 C129 113.3(8)
F67 C131 C129 111.0(8)
F68 C131 C129 111.0(8)
F70 C132 F72 108.0(11)
F70 C132 F71 108.3(10)
F72 C132 F71 106.0(11)
F70 C132 C129 114.1(11)
F72 C132 C129 110.4(9)
F71 C132 C129 109.7(10)

loop_
_geom_bond_atom_site_label_1
_geom_bond_atom_site_label_2
_geom_bond_distance
Cr1 Cl2 2.263(2)
Cr1 Cl1 2.268(2)
Cr1 P3 2.468(3)
Cr1 P1 2.473(3)
Cr1 P2 2.476(3)
Cr1 P4 2.513(3)
P1 N1 1.705(7)
P1 C8 1.800(8)
P1 C2 1.808(8)
P2 N1 1.681(7)
P2 C20 1.790(9)
P2 C14 1.809(8)
P3 N2 1.691(6)
P3 C33 1.800(8)
P3 C27 1.826(8)
P4 N2 1.696(6)
P4 C39 1.814(8)
P4 C45 1.823(8)
N1 C1 1.477(10)
N2 C26 1.486(9)
C1 H1A 0.9600
C1 H1B 0.9600
C1 H1C 0.9600
C2 C7 1.394(11)
C2 C3 1.401(11)
C3 C4 1.382(11)
C3 H3 0.9300
C4 C5 1.385(13)
C4 H4 0.9300
C5 C6 1.350(13)
C5 H5 0.9300
C6 C7 1.388(11)
C6 H6 0.9300
C7 H7 0.9300
C8 C13 1.388(11)
C8 C9 1.403(11)
C9 C10 1.388(11)
C9 H9 0.9300
C10 C11 1.385(12)
C10 H10 0.9300
C11 C12 1.407(13)
C11 H11 0.9300
C12 C13 1.387(12)
C12 H12 0.9300
C13 H13 0.9300
C14 C15 1.389(11)
C14 C19 1.408(11)
C15 C16 1.385(12)
C15 H15 0.9300
C16 C17 1.373(13)
C16 H16 0.9300
C17 C18 1.393(13)
C17 H17 0.9300
C18 C19 1.371(11)
C18 H18 0.9300
C19 H19 0.9300
C20 C25 1.399(11)
C20 C21 1.418(11)
C21 C22 1.380(13)
C21 H21 0.9300
C22 C23 1.383(13)
C22 H22 0.9300
C23 C24 1.372(13)
C23 H23 0.9300
C24 C25 1.375(12)
C24 H24 0.9300
C25 H25 0.9300
C26 H26A 0.9600
C26 H26B 0.9600
C26 H26C 0.9600
C27 C32 1.373(11)
C27 C28 1.376(11)
C28 C29 1.399(11)
C28 H28 0.9300
C29 C30 1.377(12)
C29 H29 0.9300
C30 C31 1.378(12)
C30 H30 0.9300
C31 C32 1.394(11)
C31 H31 0.9300
C32 H32 0.9300
C33 C34 1.393(11)
C33 C38 1.401(11)
C34 C35 1.376(11)
C34 H34 0.9300
C35 C36 1.373(12)
C35 H35 0.9300
C36 C37 1.372(12)
C36 H36 0.9300
C37 C38 1.380(12)
C37 H37 0.9300
C38 H38 0.9300
C39 C44 1.382(11)
C39 C40 1.408(11)
C40 C41 1.381(11)
C40 H40 0.9300
C41 C42 1.340(12)
C41 H41 0.9300
C42 C43 1.395(13)
C42 H42 0.9300
C43 C44 1.384(12)
C43 H43 0.9300
C44 H44 0.9300
C45 C46 1.352(12)
C45 C50 1.376(11)
C46 C47 1.399(13)
C46 H46 0.9300
C47 C48 1.348(13)
C47 H47 0.9300
C48 C49 1.363(13)
C48 H48 0.9300
C49 C50 1.387(13)
C49 H49 0.9300
Cr2 Cl3 2.264(3)
Cr2 Cl4 2.272(3)
Cr2 P6 2.465(3)
Cr2 P8 2.470(3)
Cr2 P5 2.474(2)
Cr2 P7 2.495(2)
P5 N3 1.701(7)
P5 C58 1.792(9)
P5 C52 1.810(8)
P6 C70B 1.656(8)
P6 N3 1.671(7)
P6 C64 1.809(9)
P6 C70A 2.040(9)
P7 N4 1.684(7)
P7 C83 1.803(8)
P7 C77 1.813(8)
P8 N4 1.691(7)
P8 C95A 1.732(9)
P8 C89 1.813(9)
P8 C95B 1.940(9)
N3 C51 1.505(10)
N4 C76 1.488(9)
C50 H50 0.9300
C51 H51A 0.9600
C51 H51B 0.9600
C51 H51C 0.9600
C52 C57 1.382(11)
C52 C53 1.411(11)
C53 C54 1.384(11)
C53 H53 0.9300
C54 C55 1.388(12)
C54 H54 0.9300
C55 C56 1.375(12)
C55 H55 0.9300
C56 C57 1.383(12)
C56 H56 0.9300
C57 H57 0.9300
C58 C63 1.402(11)
C58 C59 1.404(12)
C59 C60 1.380(15)
C59 H59 0.9300
C60 C61 1.363(17)
C60 H60 0.9300
C61 C62 1.393(16)
C61 H61 0.9300
C62 C63 1.378(12)
C62 H62 0.9300
C63 H63 0.9300
C64 C65 1.373(12)
C64 C69 1.389(12)
C65 C66 1.383(13)
C65 H65 0.9300
C66 C67 1.372(13)
C66 H66 0.9300
C67 C68 1.340(12)
C67 H67 0.9300
C68 C69 1.372(12)
C68 H68 0.9300
C69 H69 0.9300
C70A C71A 1.3900
C70A C75A 1.3900
C71A C72A 1.3900
C71A H71A 0.9300
C72A C73A 1.3900
C72A H72A 0.9300
C73A C74A 1.3900
C73A H73A 0.9300
C74A C75A 1.3900
C74A H74A 0.9300
C75A H75A 0.9300
C76 H76A 0.9600
C76 H76B 0.9600
C76 H76C 0.9600
C70B C71B 1.3900
C70B C75B 1.3900
C71B C72B 1.3900
C71B H71B 0.9300
C72B C73B 1.3900
C72B H72B 0.9300
C73B C74B 1.3900
C73B H73B 0.9300
C74B C75B 1.3900
C74B H74B 0.9300
C75B H75B 0.9300
C77 C78 1.388(11)
C77 C82 1.389(11)
C78 C79 1.400(12)
C78 H78 0.9300
C79 C80 1.349(12)
C79 H79 0.9300
C80 C81 1.371(12)
C80 H80 0.9300
C81 C82 1.386(12)
C81 H81 0.9300
C82 H82 0.9300
C83 C88 1.389(11)
C83 C84 1.401(11)
C84 C85 1.381(11)
C84 H84 0.9300
C85 C86 1.371(13)
C85 H85 0.9300
C86 C87 1.366(13)
C86 H86 0.9300
C87 C88 1.372(11)
C87 H87 0.9300
C88 H88 0.9300
C89 C94 1.334(14)
C89 C90 1.372(13)
C90 C91 1.367(13)
C90 H90 0.9300
C91 C92 1.364(14)
C91 H91 0.9300
C92 C93 1.359(16)
C92 H92 0.9300
C93 C94 1.397(15)
C93 H93 0.9300
C95A C96A 1.3900
C95A C100 1.3900
C96A C97A 1.3900
C96A H96A 0.9300
C97A C98A 1.3900
C97A H97A 0.9300
C98A C99A 1.3900
C98A H98A 0.9300
C99A C100 1.3900
C99A H99A 0.9300
C100 H100 0.9300
C94 H94 0.9300
C95B C96B 1.3900
C95B C200 1.3900
C96B C97B 1.3900
C96B H96B 0.9300
C97B C98B 1.3900
C97B H97B 0.9300
C98B C99B 1.3900
C98B H98B 0.9300
C99B C200 1.3900
C99B H99B 0.9300
C200 H200 0.9300
Al1 O3 1.700(6)
Al1 O1 1.708(6)
Al1 O2 1.724(5)
Al1 O4 1.740(6)
O1 C101 1.348(10)
O2 C105 1.337(9)
O3 C109 1.359(9)
O4 C113 1.332(9)
C101 C202 1.490(15)
C101 C104 1.512(15)
C101 C204 1.553(15)
C101 C103 1.556(13)
C101 C102 1.607(14)
C101 C203 1.609(15)
C102 F1A 1.356(14)
C102 F3A 1.356(14)
C102 F2A 1.356(15)
C103 F6A 1.356(14)
C103 F4A 1.370(17)
C103 F5A 1.370(18)
C104 F7A 1.291(15)
C104 F9A 1.310(17)
C104 F8A 1.315(16)
C202 F1B 1.328(15)
C202 F3B 1.340(15)
C202 F2B 1.341(14)
C203 F4B 1.363(18)
C203 F5B 1.379(14)
C203 F6B 1.388(15)
C204 F8B 1.319(16)
C204 F7B 1.322(16)
C204 F9B 1.347(15)
C105 C108 1.532(13)
C105 C107 1.554(14)
C105 C106 1.555(12)
C106 F10 1.305(12)
C106 F11 1.329(10)
C106 F12 1.341(11)
C107 F13 1.327(13)
C107 F15 1.327(11)
C107 F14 1.345(11)
C108 F18 1.327(11)
C108 F17 1.343(13)
C108 F16 1.353(10)
C109 C110 1.532(13)
C109 C211 1.539(12)
C109 C111 1.551(13)
C109 C212 1.568(13)
C109 C112 1.570(13)
C109 C210 1.583(13)
C110 F19A 1.312(17)
C110 F21A 1.323(16)
C110 F20A 1.324(17)
C111 F23A 1.336(19)
C111 F24A 1.338(17)
C111 F22A 1.347(16)
C112 F25A 1.352(17)
C112 F26A 1.356(17)
C112 F27A 1.358(18)
C210 F20B 1.317(16)
C210 F21B 1.322(17)
C210 F19B 1.336(15)
C211 F24B 1.333(19)
C211 F22B 1.338(18)
C211 F23B 1.341(19)
C212 F25B 1.344(17)
C212 F26B 1.351(17)
C212 F27B 1.353(17)
C113 C115 1.523(13)
C113 C116 1.578(13)
C113 C114 1.579(13)
C114 F28 1.304(11)
C114 F30 1.335(11)
C114 F29 1.342(12)
C115 F31 1.336(11)
C115 F32 1.340(10)
C115 F33 1.340(10)
C116 F35 1.298(12)
C116 F36 1.332(11)
C116 F34 1.339(10)
Al2 O8 1.703(6)
Al2 O7 1.706(6)
Al2 O5 1.707(6)
Al2 O6 1.719(6)
O5 C117 1.309(10)
O6 C121 1.341(10)
O7 C125 1.363(9)
O8 C129 1.331(9)
C117 C119 1.538(18)
C117 C118 1.548(17)
C117 C120 1.62(2)
C118 F38 1.278(16)
C118 F39 1.293(12)
C118 F37 1.338(15)
C119 F42 1.244(16)
C119 F40 1.27(2)
C119 F41 1.442(18)
C120 F44 1.29(2)
C120 F45 1.296(17)
C120 F43 1.368(19)
C121 C124 1.474(16)
C121 C223 1.515(13)
C121 C122 1.612(18)
C122 F46 1.299(14)
C122 F48 1.354(18)
C122 F47 1.37(2)
C124 F54 1.355(15)
C124 F53 1.372(18)
C124 F52 1.43(2)
C223 F49 1.260(11)
C223 F50 1.315(11)
C223 F51 1.573(14)
C125 C127 1.527(13)
C125 C126 1.535(13)
C125 C128 1.549(12)
C126 F57 1.323(11)
C126 F55 1.325(12)
C126 F56 1.338(11)
C127 F58 1.325(11)
C127 F59 1.339(11)
C127 F60 1.344(11)
C128 F61 1.305(10)
C128 F63 1.331(10)
C128 F62 1.344(10)
C129 C131 1.523(12)
C129 C130 1.545(12)
C129 C132 1.548(14)
C130 F66 1.313(10)
C130 F65 1.326(10)
C130 F64 1.328(10)
C131 F69 1.291(12)
C131 F67 1.346(10)
C131 F68 1.374(11)
C132 F70 1.303(15)
C132 F72 1.329(13)
C132 F71 1.362(14)

loop_
_geom_torsion_atom_site_label_1
_geom_torsion_atom_site_label_2
_geom_torsion_atom_site_label_3
_geom_torsion_atom_site_label_4
_geom_torsion
Cl2 Cr1 P1 N1 97.4(2)
Cl1 Cr1 P1 N1 -79.2(2)
P3 Cr1 P1 N1 -171.4(2)
P2 Cr1 P1 N1 7.5(2)
P4 Cr1 P1 N1 -162.3(8)
Cl2 Cr1 P1 C8 -12.5(3)
Cl1 Cr1 P1 C8 170.9(3)
P3 Cr1 P1 C8 78.7(3)
P2 Cr1 P1 C8 -102.4(3)
P4 Cr1 P1 C8 87.8(9)
Cl2 Cr1 P1 C2 -149.1(3)
Cl1 Cr1 P1 C2 34.3(3)
P3 Cr1 P1 C2 -57.9(3)
P2 Cr1 P1 C2 121.0(3)
P4 Cr1 P1 C2 -48.8(10)
Cl2 Cr1 P2 N1 -97.5(2)
Cl1 Cr1 P2 N1 83.5(2)
P3 Cr1 P2 N1 2.6(10)
P1 Cr1 P2 N1 -7.6(2)
P4 Cr1 P2 N1 171.1(2)
Cl2 Cr1 P2 C20 153.4(3)
Cl1 Cr1 P2 C20 -25.7(3)
P3 Cr1 P2 C20 -106.5(9)
P1 Cr1 P2 C20 -116.7(3)
P4 Cr1 P2 C20 62.0(3)
Cl2 Cr1 P2 C14 16.9(3)
Cl1 Cr1 P2 C14 -162.2(3)
P3 Cr1 P2 C14 117.0(9)
P1 Cr1 P2 C14 106.8(3)
P4 Cr1 P2 C14 -74.5(3)
Cl2 Cr1 P3 N2 -84.1(2)
Cl1 Cr1 P3 N2 95.3(2)
P1 Cr1 P3 N2 -174.3(2)
P2 Cr1 P3 N2 175.9(9)
P4 Cr1 P3 N2 6.8(2)
Cl2 Cr1 P3 C33 31.7(3)
Cl1 Cr1 P3 C33 -149.0(3)
P1 Cr1 P3 C33 -58.5(3)
P2 Cr1 P3 C33 -68.3(10)
P4 Cr1 P3 C33 122.6(3)
Cl2 Cr1 P3 C27 164.6(3)
Cl1 Cr1 P3 C27 -16.1(3)
P1 Cr1 P3 C27 74.3(3)
P2 Cr1 P3 C27 64.5(10)
P4 Cr1 P3 C27 -104.6(3)
Cl2 Cr1 P4 N2 83.9(2)
Cl1 Cr1 P4 N2 -99.4(2)
P3 Cr1 P4 N2 -6.8(2)
P1 Cr1 P4 N2 -16.3(9)
P2 Cr1 P4 N2 174.5(2)
Cl2 Cr1 P4 C39 -163.2(3)
Cl1 Cr1 P4 C39 13.5(3)
P3 Cr1 P4 C39 106.1(3)
P1 Cr1 P4 C39 96.6(9)
P2 Cr1 P4 C39 -72.6(3)
Cl2 Cr1 P4 C45 -26.2(4)
Cl1 Cr1 P4 C45 150.5(3)
P3 Cr1 P4 C45 -116.9(4)
P1 Cr1 P4 C45 -126.4(9)
P2 Cr1 P4 C45 64.4(4)
C20 P2 N1 C1 -45.4(7)
C14 P2 N1 C1 64.9(7)
Cr1 P2 N1 C1 -172.3(6)
C20 P2 N1 P1 137.7(4)
C14 P2 N1 P1 -112.0(4)
Cr1 P2 N1 P1 10.8(3)
C8 P1 N1 C1 -63.7(7)
C2 P1 N1 C1 46.5(7)
Cr1 P1 N1 C1 172.1(6)
C8 P1 N1 P2 113.3(4)
C2 P1 N1 P2 -136.4(4)
Cr1 P1 N1 P2 -10.8(3)
C33 P3 N2 C26 46.6(7)
C27 P3 N2 C26 -65.7(7)
Cr1 P3 N2 C26 169.7(6)
C33 P3 N2 P4 -132.9(4)
C27 P3 N2 P4 114.7(4)
Cr1 P3 N2 P4 -9.9(3)
C39 P4 N2 C26 71.2(7)
C45 P4 N2 C26 -38.9(7)
Cr1 P4 N2 C26 -169.9(6)
C39 P4 N2 P3 -109.3(4)
C45 P4 N2 P3 140.7(4)
Cr1 P4 N2 P3 9.7(3)
N1 P1 C2 C7 114.6(7)
C8 P1 C2 C7 -132.8(7)
Cr1 P1 C2 C7 10.6(8)
N1 P1 C2 C3 -68.4(8)
C8 P1 C2 C3 44.1(8)
Cr1 P1 C2 C3 -172.4(6)
C7 C2 C3 C4 -2.4(13)
P1 C2 C3 C4 -179.4(7)
C2 C3 C4 C5 2.4(14)
C3 C4 C5 C6 -1.4(15)
C4 C5 C6 C7 0.4(15)
C5 C6 C7 C2 -0.4(14)
C3 C2 C7 C6 1.4(13)
P1 C2 C7 C6 178.5(7)
N1 P1 C8 C13 148.7(7)
C2 P1 C8 C13 34.1(8)
Cr1 P1 C8 C13 -109.7(7)
N1 P1 C8 C9 -35.3(7)
C2 P1 C8 C9 -149.9(7)
Cr1 P1 C8 C9 66.4(7)
C13 C8 C9 C10 -2.3(12)
P1 C8 C9 C10 -178.4(6)
C8 C9 C10 C11 1.4(13)
C9 C10 C11 C12 0.7(13)
C10 C11 C12 C13 -2.0(14)
C11 C12 C13 C8 1.1(14)
C9 C8 C13 C12 1.0(13)
P1 C8 C13 C12 177.1(7)
N1 P2 C14 C15 147.8(6)
C20 P2 C14 C15 -100.8(7)
Cr1 P2 C14 C15 43.9(8)
N1 P2 C14 C19 -31.1(8)
C20 P2 C14 C19 80.3(7)
Cr1 P2 C14 C19 -135.0(6)
C19 C14 C15 C16 -0.1(12)
P2 C14 C15 C16 -179.0(7)
C14 C15 C16 C17 0.2(14)
C15 C16 C17 C18 -0.1(14)
C16 C17 C18 C19 0.0(14)
C17 C18 C19 C14 0.1(14)
C15 C14 C19 C18 0.0(13)
P2 C14 C19 C18 178.9(7)
N1 P2 C20 C25 -34.6(8)
C14 P2 C20 C25 -150.0(7)
Cr1 P2 C20 C25 67.7(8)
N1 P2 C20 C21 147.8(7)
C14 P2 C20 C21 32.5(8)
Cr1 P2 C20 C21 -109.8(7)
C25 C20 C21 C22 3.0(14)
P2 C20 C21 C22 -179.4(8)
C20 C21 C22 C23 -0.1(17)
C21 C22 C23 C24 -1.8(19)
C22 C23 C24 C25 0.5(18)
C23 C24 C25 C20 2.5(16)
C21 C20 C25 C24 -4.3(13)
P2 C20 C25 C24 178.1(7)
N2 P3 C27 C32 -28.1(8)
C33 P3 C27 C32 -145.4(7)
Cr1 P3 C27 C32 75.5(7)
N2 P3 C27 C28 160.0(6)
C33 P3 C27 C28 42.6(7)
Cr1 P3 C27 C28 -96.4(7)
C32 C27 C28 C29 0.6(13)
P3 C27 C28 C29 172.5(6)
C27 C28 C29 C30 0.7(13)
C28 C29 C30 C31 -1.1(13)
C29 C30 C31 C32 0.3(13)
C28 C27 C32 C31 -1.4(13)
P3 C27 C32 C31 -173.1(6)
C30 C31 C32 C27 0.9(13)
N2 P3 C33 C34 125.3(6)
C27 P3 C33 C34 -120.4(7)
Cr1 P3 C33 C34 20.0(7)
N2 P3 C33 C38 -57.5(8)
C27 P3 C33 C38 56.9(8)
Cr1 P3 C33 C38 -162.8(6)
C38 C33 C34 C35 -0.4(12)
P3 C33 C34 C35 177.1(7)
C33 C34 C35 C36 2.2(13)
C34 C35 C36 C37 -1.8(13)
C35 C36 C37 C38 -0.5(14)
C36 C37 C38 C33 2.4(14)
C34 C33 C38 C37 -1.9(12)
P3 C33 C38 C37 -179.2(7)
N2 P4 C39 C44 153.6(6)
C45 P4 C39 C44 -94.7(7)
Cr1 P4 C39 C44 52.5(7)
N2 P4 C39 C40 -31.5(8)
C45 P4 C39 C40 80.2(7)
Cr1 P4 C39 C40 -132.6(6)
C44 C39 C40 C41 0.0(12)
P4 C39 C40 C41 -174.9(6)
C39 C40 C41 C42 1.5(13)
C40 C41 C42 C43 -1.4(14)
C41 C42 C43 C44 -0.1(14)
C40 C39 C44 C43 -1.4(12)
P4 C39 C44 C43 173.7(7)
C42 C43 C44 C39 1.5(13)
N2 P4 C45 C46 105.1(8)
C39 P4 C45 C46 -10.1(9)
Cr1 P4 C45 C46 -151.6(7)
N2 P4 C45 C50 -74.0(8)
C39 P4 C45 C50 170.8(8)
Cr1 P4 C45 C50 29.4(9)
C50 C45 C46 C47 -0.3(16)
P4 C45 C46 C47 -179.3(8)
C45 C46 C47 C48 0.0(17)
C46 C47 C48 C49 -0.7(17)
C47 C48 C49 C50 1.7(18)
Cl3 Cr2 P5 N3 97.9(3)
Cl4 Cr2 P5 N3 -84.2(3)
P6 Cr2 P5 N3 3.2(3)
P8 Cr2 P5 N3 20.4(11)
P7 Cr2 P5 N3 -177.4(3)
Cl3 Cr2 P5 C58 -13.0(3)
Cl4 Cr2 P5 C58 164.9(3)
P6 Cr2 P5 C58 -107.7(3)
P8 Cr2 P5 C58 -90.4(10)
P7 Cr2 P5 C58 71.7(3)
Cl3 Cr2 P5 C52 -146.6(3)
Cl4 Cr2 P5 C52 31.3(3)
P6 Cr2 P5 C52 118.6(3)
P8 Cr2 P5 C52 135.9(10)
P7 Cr2 P5 C52 -61.9(3)
Cl3 Cr2 P6 C70B 33.8(5)
Cl4 Cr2 P6 C70B -149.2(5)
P8 Cr2 P6 C70B -58.3(5)
P5 Cr2 P6 C70B 119.8(5)
P7 Cr2 P6 C70B -55.3(13)
Cl3 Cr2 P6 N3 -89.3(3)
Cl4 Cr2 P6 N3 87.7(3)
P8 Cr2 P6 N3 178.6(3)
P5 Cr2 P6 N3 -3.2(3)
P7 Cr2 P6 N3 -178(92)
Cl3 Cr2 P6 C64 160.1(3)
Cl4 Cr2 P6 C64 -22.9(3)
P8 Cr2 P6 C64 68.0(3)
P5 Cr2 P6 C64 -113.8(3)
P7 Cr2 P6 C64 71.0(11)
Cl3 Cr2 P6 C70A 18.1(5)
Cl4 Cr2 P6 C70A -164.8(5)
P8 Cr2 P6 C70A -74.0(5)
P5 Cr2 P6 C70A 104.2(5)
P7 Cr2 P6 C70A -70.9(12)
Cl3 Cr2 P7 N4 -93.4(2)
Cl4 Cr2 P7 N4 89.7(2)
P6 Cr2 P7 N4 -3.9(11)
P8 Cr2 P7 N4 -0.8(2)
P5 Cr2 P7 N4 -178.8(2)
Cl3 Cr2 P7 C83 20.9(3)
Cl4 Cr2 P7 C83 -156.1(3)
P6 Cr2 P7 C83 110.3(11)
P8 Cr2 P7 C83 113.4(3)
P5 Cr2 P7 C83 -64.6(3)
Cl3 Cr2 P7 C77 155.7(3)
Cl4 Cr2 P7 C77 -21.2(3)
P6 Cr2 P7 C77 -114.9(11)
P8 Cr2 P7 C77 -111.7(3)
P5 Cr2 P7 C77 70.2(3)
Cl3 Cr2 P8 N4 86.5(2)
Cl4 Cr2 P8 N4 -91.7(2)
P6 Cr2 P8 N4 -179.6(2)
P5 Cr2 P8 N4 163.8(10)
P7 Cr2 P8 N4 0.8(2)
Cl3 Cr2 P8 C95A -22.5(6)
Cl4 Cr2 P8 C95A 159.3(5)
P6 Cr2 P8 C95A 71.5(6)
P5 Cr2 P8 C95A 54.8(12)
P7 Cr2 P8 C95A -108.2(5)
Cl3 Cr2 P8 C89 -161.8(4)
Cl4 Cr2 P8 C89 20.0(4)
P6 Cr2 P8 C89 -67.8(4)
P5 Cr2 P8 C89 -84.5(11)
P7 Cr2 P8 C89 112.5(4)
Cl3 Cr2 P8 C95B -30.7(5)
Cl4 Cr2 P8 C95B 151.1(5)
P6 Cr2 P8 C95B 63.3(5)
P5 Cr2 P8 C95B 46.6(11)
P7 Cr2 P8 C95B -116.4(5)
C70B P6 N3 C51 56.1(11)
C64 P6 N3 C51 -56.7(9)
C70A P6 N3 C51 54.1(10)
Cr2 P6 N3 C51 -179.4(8)
C70B P6 N3 P5 -119.8(6)
C64 P6 N3 P5 127.3(4)
C70A P6 N3 P5 -121.9(5)
Cr2 P6 N3 P5 4.6(4)
C58 P5 N3 C51 -57.2(9)
C52 P5 N3 C51 53.2(9)
Cr2 P5 N3 C51 179.4(8)
C58 P5 N3 P6 118.8(5)
C52 P5 N3 P6 -130.8(4)
Cr2 P5 N3 P6 -4.6(4)
C83 P7 N4 C76 58.1(7)
C77 P7 N4 C76 -52.4(7)
Cr2 P7 N4 C76 178.6(6)
C83 P7 N4 P8 -119.3(4)
C77 P7 N4 P8 130.2(4)
Cr2 P7 N4 P8 1.1(3)
C95A P8 N4 C76 -46.5(8)
C89 P8 N4 C76 60.1(7)
C95B P8 N4 C76 -55.6(8)
Cr2 P8 N4 C76 -178.7(6)
C95A P8 N4 P7 131.0(5)
C89 P8 N4 P7 -122.3(4)
C95B P8 N4 P7 121.9(5)
Cr2 P8 N4 P7 -1.1(3)
C46 C45 C50 C49 1.2(16)
P4 C45 C50 C49 -179.7(9)
C48 C49 C50 C45 -1.9(18)
N3 P5 C52 C57 130.7(7)
C58 P5 C52 C57 -115.5(7)
Cr2 P5 C52 C57 25.3(8)
N3 P5 C52 C53 -56.4(8)
C58 P5 C52 C53 57.4(7)
Cr2 P5 C52 C53 -161.8(5)
C57 C52 C53 C54 -0.5(12)
P5 C52 C53 C54 -173.3(6)
C52 C53 C54 C55 1.5(13)
C53 C54 C55 C56 -0.4(13)
C54 C55 C56 C57 -1.7(14)
C53 C52 C57 C56 -1.6(12)
P5 C52 C57 C56 171.4(6)
C55 C56 C57 C52 2.8(13)
N3 P5 C58 C63 154.9(6)
C52 P5 C58 C63 38.6(7)
Cr2 P5 C58 C63 -103.1(6)
N3 P5 C58 C59 -30.4(7)
C52 P5 C58 C59 -146.7(7)
Cr2 P5 C58 C59 71.6(7)
C63 C58 C59 C60 -4.2(12)
P5 C58 C59 C60 -178.9(7)
C58 C59 C60 C61 3.5(16)
C59 C60 C61 C62 -0.8(18)
C60 C61 C62 C63 -1.2(15)
C61 C62 C63 C58 0.5(13)
C59 C58 C63 C62 2.3(12)
P5 C58 C63 C62 177.0(6)
C70B P6 C64 C65 35.5(8)
N3 P6 C64 C65 158.8(7)
C70A P6 C64 C65 49.7(8)
Cr2 P6 C64 C65 -98.6(7)
C70B P6 C64 C69 -148.4(8)
N3 P6 C64 C69 -25.0(8)
C70A P6 C64 C69 -134.1(8)
Cr2 P6 C64 C69 77.5(7)
C69 C64 C65 C66 2.1(13)
P6 C64 C65 C66 178.3(7)
C64 C65 C66 C67 -0.1(15)
C65 C66 C67 C68 -1.5(15)
C66 C67 C68 C69 1.1(14)
C67 C68 C69 C64 0.9(14)
C65 C64 C69 C68 -2.5(13)
P6 C64 C69 C68 -178.7(7)
C70B P6 C70A C71A 83(3)
N3 P6 C70A C71A -104.8(6)
C64 P6 C70A C71A 6.8(7)
Cr2 P6 C70A C71A 153.5(5)
C70B P6 C70A C75A -94(3)
N3 P6 C70A C75A 78.4(7)
C64 P6 C70A C75A -169.9(6)
Cr2 P6 C70A C75A -23.3(8)
C75A C70A C71A C72A 0.0
P6 C70A C71A C72A -176.8(9)
C70A C71A C72A C73A 0.0
C71A C72A C73A C74A 0.0
C72A C73A C74A C75A 0.0
C73A C74A C75A C70A 0.0
C71A C70A C75A C74A 0.0
P6 C70A C75A C74A 176.8(9)
N3 P6 C70B C71B 137.4(7)
C64 P6 C70B C71B -106.9(8)
C70A P6 C70B C71B 146(3)
Cr2 P6 C70B C71B 28.0(9)
N3 P6 C70B C75B -40.8(8)
C64 P6 C70B C75B 74.9(7)
C70A P6 C70B C75B -33(2)
Cr2 P6 C70B C75B -150.2(5)
C75B C70B C71B C72B 0.0
P6 C70B C71B C72B -178.2(10)
C70B C71B C72B C73B 0.0
C71B C72B C73B C74B 0.0
C72B C73B C74B C75B 0.0
C73B C74B C75B C70B 0.0
C71B C70B C75B C74B 0.0
P6 C70B C75B C74B 178.2(10)
N4 P7 C77 C78 121.0(7)
C83 P7 C77 C78 4.8(8)
Cr2 P7 C77 C78 -135.3(6)
N4 P7 C77 C82 -60.5(7)
C83 P7 C77 C82 -176.7(7)
Cr2 P7 C77 C82 43.2(8)
C82 C77 C78 C79 0.6(12)
P7 C77 C78 C79 179.1(7)
C77 C78 C79 C80 -0.7(14)
C78 C79 C80 C81 0.4(14)
C79 C80 C81 C82 0.0(13)
C80 C81 C82 C77 -0.2(13)
C78 C77 C82 C81 -0.1(12)
P7 C77 C82 C81 -178.7(7)
N4 P7 C83 C88 -24.2(8)
C77 P7 C83 C88 88.5(8)
Cr2 P7 C83 C88 -126.9(7)
N4 P7 C83 C84 160.6(6)
C77 P7 C83 C84 -86.7(6)
Cr2 P7 C83 C84 57.9(7)
C88 C83 C84 C85 -2.3(12)
P7 C83 C84 C85 173.3(6)
C83 C84 C85 C86 2.4(13)
C84 C85 C86 C87 -0.7(14)
C85 C86 C87 C88 -1.1(14)
C86 C87 C88 C83 1.2(13)
C84 C83 C88 C87 0.5(12)
P7 C83 C88 C87 -174.6(6)
N4 P8 C89 C94 -169.5(10)
C95A P8 C89 C94 -61.3(11)
C95B P8 C89 C94 -49.0(11)
Cr2 P8 C89 C94 88.2(10)
N4 P8 C89 C90 14.2(9)
C95A P8 C89 C90 122.4(9)
C95B P8 C89 C90 134.7(9)
Cr2 P8 C89 C90 -88.1(8)
C94 C89 C90 C91 1.3(17)
P8 C89 C90 C91 177.5(8)
C89 C90 C91 C92 2.9(18)
C90 C91 C92 C93 -4.0(19)
C91 C92 C93 C94 1(2)
N4 P8 C95A C96A -52.8(7)
C89 P8 C95A C96A -164.6(6)
C95B P8 C95A C96A 85(3)
Cr2 P8 C95A C96A 50.9(9)
N4 P8 C95A C100 136.6(7)
C89 P8 C95A C100 24.7(8)
C95B P8 C95A C100 -85(3)
Cr2 P8 C95A C100 -119.7(6)
C100 C95A C96A C97A 0.0
P8 C95A C96A C97A -170.9(10)
C95A C96A C97A C98A 0.0
C96A C97A C98A C99A 0.0
C97A C98A C99A C100 0.0
C98A C99A C100 C95A 0.0
C96A C95A C100 C99A 0.0
P8 C95A C100 C99A 170.3(10)
C90 C89 C94 C93 -4(2)
P8 C89 C94 C93 179.1(12)
C92 C93 C94 C89 3(2)
N4 P8 C95B C96B -119.9(7)
C95A P8 C95B C96B -164(3)
C89 P8 C95B C96B 122.6(8)
Cr2 P8 C95B C96B -14.3(9)
N4 P8 C95B C200 63.5(8)
C95A P8 C95B C200 19(3)
C89 P8 C95B C200 -54.0(8)
Cr2 P8 C95B C200 169.1(6)
C200 C95B C96B C97B 0.0
P8 C95B C96B C97B -176.6(10)
C95B C96B C97B C98B 0.0
C96B C97B C98B C99B 0.0
C97B C98B C99B C200 0.0
C98B C99B C200 C95B 0.0
C96B C95B C200 C99B 0.0
P8 C95B C200 C99B 176.7(10)
O3 Al1 O1 C101 -31.9(12)
O2 Al1 O1 C101 87.3(11)
O4 Al1 O1 C101 -154.3(11)
O3 Al1 O2 C105 -165.2(10)
O1 Al1 O2 C105 74.6(10)
O4 Al1 O2 C105 -44.8(11)
O1 Al1 O3 C109 157.2(10)
O2 Al1 O3 C109 33.3(11)
O4 Al1 O3 C109 -83.1(10)
O3 Al1 O4 C113 -78.1(11)
O1 Al1 O4 C113 41.8(11)
O2 Al1 O4 C113 165.2(10)
Al1 O1 C101 C202 93.2(13)
Al1 O1 C101 C104 -63.3(16)
Al1 O1 C101 C204 -38.6(16)
Al1 O1 C101 C103 163.1(10)
Al1 O1 C101 C102 57.0(14)
Al1 O1 C101 C203 -144.4(11)
O1 C101 C102 F1A -85.3(13)
C202 C101 C102 F1A 166(2)
C104 C101 C102 F1A 43.4(15)
C204 C101 C102 F1A 25.2(14)
C103 C101 C102 F1A 164.7(12)
C203 C101 C102 F1A 129.4(17)
O1 C101 C102 F3A 155.8(14)
C202 C101 C102 F3A 47(2)
C104 C101 C102 F3A -75.5(17)
C204 C101 C102 F3A -93.7(16)
C103 C101 C102 F3A 45.8(17)
C203 C101 C102 F3A 11(3)
O1 C101 C102 F2A 35(2)
C202 C101 C102 F2A -73(2)
C104 C101 C102 F2A 164.2(19)
C204 C101 C102 F2A 146(2)
C103 C101 C102 F2A -75(2)
C203 C101 C102 F2A -110(2)
O1 C101 C103 F6A 165.6(12)
C202 C101 C103 F6A -83.9(15)
C104 C101 C103 F6A 30.3(18)
C204 C101 C103 F6A 17(2)
C102 C101 C103 F6A -83.0(14)
C203 C101 C103 F6A 69.4(14)
O1 C101 C103 F4A -71.0(19)
C202 C101 C103 F4A 39.5(18)
C104 C101 C103 F4A 153.7(17)
C204 C101 C103 F4A 141(2)
C102 C101 C103 F4A 40.4(19)
C203 C101 C103 F4A -167(2)
O1 C101 C103 F5A 56(2)
C202 C101 C103 F5A 166(2)
C104 C101 C103 F5A -80(2)
C204 C101 C103 F5A -93(3)
C102 C101 C103 F5A 167.1(19)
C203 C101 C103 F5A -40(2)
O1 C101 C104 F7A -70.9(15)
C202 C101 C104 F7A 134.2(14)
C204 C101 C104 F7A -143(4)
C103 C101 C104 F7A 58.0(17)
C102 C101 C104 F7A 168.0(13)
C203 C101 C104 F7A 27.7(13)
O1 C101 C104 F9A 37(2)
C202 C101 C104 F9A -118(2)
C204 C101 C104 F9A -35(3)
C103 C101 C104 F9A 165.9(19)
C102 C101 C104 F9A -84(2)
C203 C101 C104 F9A 136(2)
O1 C101 C104 F8A 164(3)
C202 C101 C104 F8A 9(3)
C204 C101 C104 F8A 92(4)
C103 C101 C104 F8A -67(3)
C102 C101 C104 F8A 43(3)
C203 C101 C104 F8A -97(3)
O1 C101 C202 F1B -47.8(18)
C104 C101 C202 F1B 108.3(17)
C204 C101 C202 F1B 81.3(18)
C103 C101 C202 F1B -144.5(18)
C102 C101 C202 F1B 37.1(18)
C203 C101 C202 F1B -166.4(16)
O1 C101 C202 F3B 73.9(18)
C104 C101 C202 F3B -130.0(18)
C204 C101 C202 F3B -157.0(17)
C103 C101 C202 F3B -22.8(17)
C102 C101 C202 F3B 159(3)
C203 C101 C202 F3B -45(2)
O1 C101 C202 F2B -168.6(15)
C104 C101 C202 F2B -13(2)
C204 C101 C202 F2B -40(2)
C103 C101 C202 F2B 94.7(18)
C102 C101 C202 F2B -84(2)
C203 C101 C202 F2B 72.8(19)
O1 C101 C203 F4B -42.4(19)
C202 C101 C203 F4B 82(2)
C104 C101 C203 F4B -160(2)
C204 C101 C203 F4B -156(2)
C103 C101 C203 F4B 56(2)
C102 C101 C203 F4B 103(2)
O1 C101 C203 F5B -161.6(14)
C202 C101 C203 F5B -37.0(19)
C104 C101 C203 F5B 81.1(17)
C204 C101 C203 F5B 84.9(18)
C103 C101 C203 F5B -63.2(15)
C102 C101 C203 F5B -16(3)
O1 C101 C203 F6B 75.4(17)
C202 C101 C203 F6B -160.0(15)
C104 C101 C203 F6B -41.8(16)
C204 C101 C203 F6B -38.0(18)
C103 C101 C203 F6B 174(2)
C102 C101 C203 F6B -138.7(16)
O1 C101 C204 F8B -157(2)
C202 C101 C204 F8B 72(3)
C104 C101 C204 F8B -38(3)
C103 C101 C204 F8B -9(3)
C102 C101 C204 F8B 95(2)
C203 C101 C204 F8B -47(2)
O1 C101 C204 F7B -29(2)
C202 C101 C204 F7B -160(2)
C104 C101 C204 F7B 90(3)
C103 C101 C204 F7B 119(3)
C102 C101 C204 F7B -137(2)
C203 C101 C204 F7B 81(2)
O1 C101 C204 F9B 89.0(15)
C202 C101 C204 F9B -42.5(19)
C104 C101 C204 F9B -153(4)
C103 C101 C204 F9B -123.5(18)
C102 C101 C204 F9B -19.3(15)
C203 C101 C204 F9B -161.7(14)
Al1 O2 C105 C108 -41.5(14)
Al1 O2 C105 C107 78.9(12)
Al1 O2 C105 C106 -161.5(8)
O2 C105 C106 F10 44.0(11)
C108 C105 C106 F10 -77.7(10)
C107 C105 C106 F10 164.5(8)
O2 C105 C106 F11 165.0(8)
C108 C105 C106 F11 43.3(12)
C107 C105 C106 F11 -74.4(11)
O2 C105 C106 F12 -75.5(10)
C108 C105 C106 F12 162.7(8)
C107 C105 C106 F12 45.0(11)
O2 C105 C107 F13 40.6(11)
C108 C105 C107 F13 163.1(8)
C106 C105 C107 F13 -78.8(10)
O2 C105 C107 F15 161.4(8)
C108 C105 C107 F15 -76.0(11)
C106 C105 C107 F15 42.1(12)
O2 C105 C107 F14 -77.8(10)
C108 C105 C107 F14 44.8(11)
C106 C105 C107 F14 162.9(8)
O2 C105 C108 F18 162.9(8)
C107 C105 C108 F18 41.0(12)
C106 C105 C108 F18 -77.3(12)
O2 C105 C108 F17 -73.8(10)
C107 C105 C108 F17 164.4(8)
C106 C105 C108 F17 46.1(11)
O2 C105 C108 F16 42.9(12)
C107 C105 C108 F16 -78.9(10)
C106 C105 C108 F16 162.7(9)
Al1 O3 C109 C110 -59.0(13)
Al1 O3 C109 C211 134.4(11)
Al1 O3 C109 C111 66.2(13)
Al1 O3 C109 C212 -103.1(11)
Al1 O3 C109 C112 -178.9(11)
Al1 O3 C109 C210 11.9(15)
O3 C109 C110 F19A -159.0(19)
C211 C109 C110 F19A 4(3)
C111 C109 C110 F19A 81(2)
C212 C109 C110 F19A -64(2)
C112 C109 C110 F19A -43(2)
C210 C109 C110 F19A 94(2)
O3 C109 C110 F21A 84(2)
C211 C109 C110 F21A -113(2)
C111 C109 C110 F21A -36(2)
C212 C109 C110 F21A 179(3)
C112 C109 C110 F21A -160(2)
C210 C109 C110 F21A -23(2)
O3 C109 C110 F20A -44(2)
C211 C109 C110 F20A 119(2)
C111 C109 C110 F20A -164.8(19)
C212 C109 C110 F20A 51(2)
C112 C109 C110 F20A 72(2)
C210 C109 C110 F20A -151(2)
O3 C109 C111 F23A 78(2)
C110 C109 C111 F23A -158(2)
C211 C109 C111 F23A -30(2)
C212 C109 C111 F23A -119(3)
C112 C109 C111 F23A -34(3)
C210 C109 C111 F23A -174(3)
O3 C109 C111 F24A -45.4(15)
C110 C109 C111 F24A 78.0(15)
C211 C109 C111 F24A -153.9(16)
C212 C109 C111 F24A 117.7(17)
C112 C109 C111 F24A -157.3(14)
C210 C109 C111 F24A 62.2(13)
O3 C109 C111 F22A -161.6(12)
C110 C109 C111 F22A -38.2(17)
C211 C109 C111 F22A 89.9(15)
C212 C109 C111 F22A 1(2)
C112 C109 C111 F22A 86.5(16)
C210 C109 C111 F22A -54.0(13)
O3 C109 C112 F25A -160(2)
C110 C109 C112 F25A 80(2)
C211 C109 C112 F25A -51(2)
C111 C109 C112 F25A -47(2)
C212 C109 C112 F25A 94(2)
C210 C109 C112 F25A 5(3)
O3 C109 C112 F26A 85(2)
C110 C109 C112 F26A -35(3)
C211 C109 C112 F26A -166(3)
C111 C109 C112 F26A -162(2)
C212 C109 C112 F26A -21(2)
C210 C109 C112 F26A -110(3)
O3 C109 C112 F27A -41(3)
C110 C109 C112 F27A -161(3)
C211 C109 C112 F27A 68(3)
C111 C109 C112 F27A 72(3)
C212 C109 C112 F27A -147(3)
C210 C109 C112 F27A 123(3)
O3 C109 C210 F20B 44(2)
C110 C109 C210 F20B 148(2)
C211 C109 C210 F20B -81.3(19)
C111 C109 C210 F20B -47.7(19)
C212 C109 C210 F20B 163.0(18)
C112 C109 C210 F20B -119(2)
O3 C109 C210 F21B -71(2)
C110 C109 C210 F21B 33(2)
C211 C109 C210 F21B 164(2)
C111 C109 C210 F21B -163(2)
C212 C109 C210 F21B 48(2)
C112 C109 C210 F21B 126(2)
O3 C109 C210 F19B 163.3(11)
C110 C109 C210 F19B -92.9(14)
C211 C109 C210 F19B 37.5(16)
C111 C109 C210 F19B 71.2(13)
C212 C109 C210 F19B -78.2(15)
C112 C109 C210 F19B 0(2)
O3 C109 C211 F24B -78(3)
C110 C109 C211 F24B 120(3)
C111 C109 C211 F24B 19(3)
C212 C109 C211 F24B 160(3)
C112 C109 C211 F24B -165(3)
C210 C109 C211 F24B 48(3)
O3 C109 C211 F22B 159.4(14)
C110 C109 C211 F22B -3(2)
C111 C109 C211 F22B -103.5(17)
C212 C109 C211 F22B 36.9(18)
C112 C109 C211 F22B 72.0(18)
C210 C109 C211 F22B -74.7(16)
O3 C109 C211 F23B 41(2)
C110 C109 C211 F23B -122(2)
C111 C109 C211 F23B 138(2)
C212 C109 C211 F23B -82(2)
C112 C109 C211 F23B -47(2)
C210 C109 C211 F23B 167(2)
O3 C109 C212 F25B 165(2)
C110 C109 C212 F25B 64(2)
C211 C109 C212 F25B -71(2)
C111 C109 C212 F25B 2(3)
C112 C109 C212 F25B -96(2)
C210 C109 C212 F25B 43(2)
O3 C109 C212 F26B -73.7(19)
C110 C109 C212 F26B -174(3)
C211 C109 C212 F26B 51(2)
C111 C109 C212 F26B 124(2)
C112 C109 C212 F26B 25.8(18)
C210 C109 C212 F26B 165.1(18)
O3 C109 C212 F27B 41(2)
C110 C109 C212 F27B -60(2)
C211 C109 C212 F27B 166(2)
C111 C109 C212 F27B -122(2)
C112 C109 C212 F27B 141(2)
C210 C109 C212 F27B -80(2)
Al1 O4 C113 C115 -66.3(13)
Al1 O4 C113 C116 173.0(8)
Al1 O4 C113 C114 56.0(14)
O4 C113 C114 F28 -45.1(12)
C115 C113 C114 F28 78.9(10)
C116 C113 C114 F28 -161.5(9)
O4 C113 C114 F30 -166.1(9)
C115 C113 C114 F30 -42.0(11)
C116 C113 C114 F30 77.5(11)
O4 C113 C114 F29 74.3(10)
C115 C113 C114 F29 -161.6(8)
C116 C113 C114 F29 -42.1(10)
O4 C113 C115 F31 80.6(9)
C116 C113 C115 F31 -160.5(8)
C114 C113 C115 F31 -42.4(10)
O4 C113 C115 F32 -37.4(11)
C116 C113 C115 F32 81.5(9)
C114 C113 C115 F32 -160.3(7)
O4 C113 C115 F33 -157.6(7)
C116 C113 C115 F33 -38.7(10)
C114 C113 C115 F33 79.4(9)
O4 C113 C116 F35 -43.4(10)
C115 C113 C116 F35 -165.5(8)
C114 C113 C116 F35 75.3(10)
O4 C113 C116 F36 -166.1(8)
C115 C113 C116 F36 71.8(10)
C114 C113 C116 F36 -47.3(11)
O4 C113 C116 F34 76.1(10)
C115 C113 C116 F34 -46.1(10)
C114 C113 C116 F34 -165.2(8)
O8 Al2 O5 C117 157.1(16)
O7 Al2 O5 C117 38.0(17)
O6 Al2 O5 C117 -83.4(17)
O8 Al2 O6 C121 39.3(14)
O7 Al2 O6 C121 159.2(12)
O5 Al2 O6 C121 -79.2(13)
O8 Al2 O7 C125 89.8(13)
O5 Al2 O7 C125 -153.0(12)
O6 Al2 O7 C125 -29.3(13)
O7 Al2 O8 C129 77.3(13)
O5 Al2 O8 C129 -41.4(13)
O6 Al2 O8 C129 -163.5(12)
Al2 O5 C117 C119 176.2(14)
Al2 O5 C117 C118 -66(2)
Al2 O5 C117 C120 58(2)
O5 C117 C118 F38 -36.3(15)
C119 C117 C118 F38 82.6(15)
C120 C117 C118 F38 -159.6(12)
O5 C117 C118 F39 -166.1(12)
C119 C117 C118 F39 -47.2(17)
C120 C117 C118 F39 70.7(16)
O5 C117 C118 F37 77.3(13)
C119 C117 C118 F37 -163.8(12)
C120 C117 C118 F37 -45.9(13)
O5 C117 C119 F42 -41(2)
C118 C117 C119 F42 -161.6(15)
C120 C117 C119 F42 78.7(18)
O5 C117 C119 F40 83.7(16)
C118 C117 C119 F40 -36.9(18)
C120 C117 C119 F40 -156.6(15)
O5 C117 C119 F41 -163.1(11)
C118 C117 C119 F41 76.3(15)
C120 C117 C119 F41 -43.4(17)
O5 C117 C120 F44 79.7(14)
C119 C117 C120 F44 -39.3(17)
C118 C117 C120 F44 -156.1(13)
O5 C117 C120 F45 -156.8(13)
C119 C117 C120 F45 84.2(18)
C118 C117 C120 F45 -32.7(18)
O5 C117 C120 F43 -46.7(18)
C119 C117 C120 F43 -165.7(14)
C118 C117 C120 F43 77.4(16)
Al2 O6 C121 C124 -62.0(18)
Al2 O6 C121 C223 171.3(11)
Al2 O6 C121 C122 62.1(17)
O6 C121 C122 F46 -48.2(17)
C124 C121 C122 F46 76.5(16)
C223 C121 C122 F46 -161.1(13)
O6 C121 C122 F48 -161.6(10)
C124 C121 C122 F48 -36.9(15)
C223 C121 C122 F48 85.5(13)
O6 C121 C122 F47 76.3(11)
C124 C121 C122 F47 -159.0(11)
C223 C121 C122 F47 -36.7(13)
O6 C121 C124 F54 -154.9(13)
C223 C121 C124 F54 -33(2)
C122 C121 C124 F54 81.6(18)
O6 C121 C124 F53 -37.6(17)
C223 C121 C124 F53 84.8(14)
C122 C121 C124 F53 -161.1(12)
O6 C121 C124 F52 81.9(12)
C223 C121 C124 F52 -155.7(9)
C122 C121 C124 F52 -41.6(13)
O6 C121 C223 F49 -27.0(14)
C124 C121 C223 F49 -152.1(12)
C122 C121 C223 F49 88.2(13)
O6 C121 C223 F50 -169.2(9)
C124 C121 C223 F50 65.7(15)
C122 C121 C223 F50 -53.9(14)
O6 C121 C223 F51 82.3(9)
C124 C121 C223 F51 -42.8(12)
C122 C121 C223 F51 -162.5(9)
Al2 O7 C125 C127 -59.9(15)
Al2 O7 C125 C126 62.2(15)
Al2 O7 C125 C128 -179.4(10)
O7 C125 C126 F57 161.8(8)
C127 C125 C126 F57 -75.1(11)
C128 C125 C126 F57 45.0(11)
O7 C125 C126 F55 40.2(11)
C127 C125 C126 F55 163.3(8)
C128 C125 C126 F55 -76.6(10)
O7 C125 C126 F56 -78.2(10)
C127 C125 C126 F56 45.0(10)
C128 C125 C126 F56 165.1(8)
O7 C125 C127 F58 44.3(11)
C126 C125 C127 F58 -78.6(10)
C128 C125 C127 F58 161.7(8)
O7 C125 C127 F59 -75.4(10)
C126 C125 C127 F59 161.7(8)
C128 C125 C127 F59 42.1(10)
O7 C125 C127 F60 165.2(8)
C126 C125 C127 F60 42.3(11)
C128 C125 C127 F60 -77.3(10)
O7 C125 C128 F61 44.3(10)
C127 C125 C128 F61 -76.2(9)
C126 C125 C128 F61 163.9(7)
O7 C125 C128 F63 -75.8(9)
C127 C125 C128 F63 163.7(7)
C126 C125 C128 F63 43.8(10)
O7 C125 C128 F62 165.8(7)
C127 C125 C128 F62 45.3(10)
C126 C125 C128 F62 -74.7(10)
Al2 O8 C129 C131 -171.4(10)
Al2 O8 C129 C130 -51.4(15)
Al2 O8 C129 C132 70.0(15)
O8 C129 C130 F66 45.7(10)
C131 C129 C130 F66 164.4(8)
C132 C129 C130 F66 -76.8(11)
O8 C129 C130 F65 -74.1(10)
C131 C129 C130 F65 44.6(10)
C132 C129 C130 F65 163.4(9)
O8 C129 C130 F64 165.0(8)
C131 C129 C130 F64 -76.2(10)
C132 C129 C130 F64 42.6(12)
O8 C129 C131 F69 47.7(10)
C130 C129 C131 F69 -73.1(10)
C132 C129 C131 F69 167.7(9)
O8 C129 C131 F67 -73.6(10)
C130 C129 C131 F67 165.6(8)
C132 C129 C131 F67 46.4(11)
O8 C129 C131 F68 166.7(7)
C130 C129 C131 F68 46.0(10)
C132 C129 C131 F68 -73.3(10)
O8 C129 C132 F70 157.2(9)
C131 C129 C132 F70 39.3(12)
C130 C129 C132 F70 -80.3(12)
O8 C129 C132 F72 35.4(14)
C131 C129 C132 F72 -82.6(12)
C130 C129 C132 F72 157.8(10)
O8 C129 C132 F71 -81.1(11)
C131 C129 C132 F71 160.9(9)
C130 C129 C132 F71 41.3(13)
